data_7129195
loop_
_publ_author_name
'Sobiech, Thomas A.'
'Zhong, Yulong'
'S\'anchez B, Laura S'
'Kauffmann, Brice'
'McGrath, Jillian K.'
'Scalzo, Christina'
'Miller, Daniel P.'
'Huc, Ivan'
'Zurek, Eva'
'Ferrand, Yann'
'Gong, Bing'

_publ_section_title
;
 Stable pseudo[3]rotaxanes with strong positive binding cooperativity
 based on shape-persistent aromatic oligoamide macrocycles.
;
_journal_issue 88
_journal_name_full 'Chemical communications (Cambridge, England)'
_journal_page_first 11645
_journal_page_last 11648
_journal_paper_doi 10.1039/d1cc05193h
_journal_volume 57
_journal_year 2021
_chemical_formula_moiety 'F6 P, C90 H125 N6 O24, C13 H21 N, H2 O'
_chemical_formula_sum 'C103 H148 F6 N7 O25 P'
_chemical_formula_weight 2029.25
_chemical_name_systematic macro1
_chemical_properties_physical Air-sensitive
_space_group_crystal_system monoclinic
_space_group_IT_number 14
_space_group_name_Hall '-P 2ybc'
_space_group_name_H-M_alt 'P 1 21/c 1'
_atom_sites_solution_hydrogens mixed
_atom_sites_solution_primary dual
_audit_creation_date 2021-08-13
_audit_creation_method
;
Olex2 1.3
(compiled 2020.12.01 svn.r5f60950 for OlexSys, GUI svn.r6272)
;
_audit_update_record
;
2021-08-13 deposited with the CCDC.	2021-10-13 downloaded from the CCDC.
;
_cell_angle_alpha 90
_cell_angle_beta 90.9030(10)
_cell_angle_gamma 90
_cell_formula_units_Z 4
_cell_length_a 15.5642(2)
_cell_length_b 21.6386(3)
_cell_length_c 30.8946(3)
_cell_measurement_reflns_used 16184
_cell_measurement_temperature 130
_cell_measurement_theta_max 61.5770
_cell_measurement_theta_min 2.8680
_cell_volume 10403.6(2)
_computing_molecular_graphics 'Olex2 1.3 (Dolomanov et al., 2009)'
_computing_publication_material 'Olex2 1.3 (Dolomanov et al., 2009)'
_computing_structure_refinement 'SHELXL 2018/3 (Sheldrick, 2015)'
_computing_structure_solution 'SHELXT 2018/2 (Sheldrick, 2018)'
_diffrn_ambient_temperature 130
_diffrn_measured_fraction_theta_full 0.900
_diffrn_measured_fraction_theta_max 0.900
_diffrn_measurement_device_type 'Rigaku FRX'
_diffrn_measurement_method 'phi and omega scans'
_diffrn_radiation_monochromator graphite
_diffrn_radiation_type CuK\a
_diffrn_radiation_wavelength 1.54178
_diffrn_reflns_av_R_equivalents 0.0289
_diffrn_reflns_av_unetI/netI 0.0366
_diffrn_reflns_Laue_measured_fraction_full 0.900
_diffrn_reflns_Laue_measured_fraction_max 0.900
_diffrn_reflns_limit_h_max 16
_diffrn_reflns_limit_h_min -14
_diffrn_reflns_limit_k_max 23
_diffrn_reflns_limit_k_min -24
_diffrn_reflns_limit_l_max 35
_diffrn_reflns_limit_l_min -33
_diffrn_reflns_number 44426
_diffrn_reflns_point_group_measured_fraction_full 0.900
_diffrn_reflns_point_group_measured_fraction_max 0.900
_diffrn_reflns_theta_full 62.125
_diffrn_reflns_theta_max 62.125
_diffrn_reflns_theta_min 3.498
_diffrn_source 'rotating anode'
_exptl_absorpt_coefficient_mu 0.929
_exptl_absorpt_correction_T_max 1.00000
_exptl_absorpt_correction_T_min 0.24324
_exptl_absorpt_correction_type multi-scan
_exptl_crystal_colour clear
_exptl_crystal_colour_lustre clear
_exptl_crystal_density_diffrn 1.296
_exptl_crystal_description block
_exptl_crystal_F_000 4336
_exptl_crystal_size_max 0.1
_exptl_crystal_size_mid 0.05
_exptl_crystal_size_min 0.05
_refine_diff_density_max 1.596
_refine_diff_density_min -0.662
_refine_diff_density_rms 0.103
_refine_ls_extinction_method none
_refine_ls_goodness_of_fit_ref 1.917
_refine_ls_hydrogen_treatment constr
_refine_ls_matrix_type full
_refine_ls_number_parameters 1301
_refine_ls_number_reflns 14786
_refine_ls_number_restraints 0
_refine_ls_restrained_S_all 1.917
_refine_ls_R_factor_all 0.1575
_refine_ls_R_factor_gt 0.1334
_refine_ls_shift/su_max 0.052
_refine_ls_shift/su_mean 0.002
_refine_ls_structure_factor_coef Fsqd
_refine_ls_weighting_details 'w=1/[\s^2^(Fo^2^)+(0.2000P)^2^] where P=(Fo^2^+2Fc^2^)/3'
_refine_ls_weighting_scheme calc
_refine_ls_wR_factor_gt 0.4125
_refine_ls_wR_factor_ref 0.4392
_reflns_Friedel_coverage 0.000
_reflns_number_gt 11106
_reflns_number_total 14786
_reflns_threshold_expression 'I > 2\s(I)'
_cod_data_source_file d1cc05193h2.cif
_cod_data_source_block macro_guest1_a
_cod_database_code 7129195
_shelx_shelxl_version_number 2018/3
_shelx_space_group_comment
;
The symmetry employed for this shelxl refinement is uniquely defined
by the following loop, which should always be used as a source of
symmetry information in preference to the above space-group names.
They are only intended as comments.
;
_olex2_refinement_description
;
1.a Free rotating group:
 O01H(H01Y,H)
1.b Ternary CH refined with riding coordinates:
 C022(H022), C02T(H02Y), C038(H038), C03N(H03), C03P(H4), C03V(H9)
1.c Secondary CH2 refined with riding coordinates:
 C01A(H01A,H01B), C01G(H01H,H01I), C01N(H01K,H01L), C01Q(H01M,H01N), C01R(H01O,
 H01P), C01V(H01Q,H01R), C01Z(H01V,H01X), C020(H02A,H02B), C028(H02L,H02M),
 C02E(H02O,H02P), C02G(H02R,H02S), C02I(H02T,H02U), C02J(H02V,H02W), C02V(H02Z,
 HA), C02X(H02,HB), C030(H17,HG), C031(H03A,H03B), C036(H03F,H03G), C03B(H18,
 HH), C03C(H03N,H03O), C03D(H19,HI), C03E(H20,HJ), C03F(H03P,H03Q), C03G(H03R,
 H03S), C03H(H21,HK), C03J(H22,HL), C03K(H23,HM), C03O(H3,HP), C03T(H7,HW),
 C03U(H8,HX)
1.d Aromatic/amide H refined with riding coordinates:
 N00E(H00E), N00M(H00M), N00P(H00P), N00Q(H00Q), N00R(H00R), N00S(H00S),
 C011(H011), C014(H014), C015(H015), C017(H017), C01B(H01C), C01C(H01D),
 C01I(H01J), C01W(H01W), C026(H026), C029(H029), C02A(H02N), C02D(H13),
 C02F(H02Q), C02L(H14), C02P(H15), C02Q(H02X), C02U(H16)
1.e Idealised Me refined as rotating group:
 C01D(H01E,H01F,H01G), C01Y(H01S,H01T,H01U), C021(H02C,H02D,H02E), C024(H02F,
 H02G,H02H), C025(H02I,H02J,H02K), C02Y(H1,HC,HD), C02Z(H2,HE,HF), C032(H03C,
 H03D,H03E), C039(H03H,H03I,H03J), C03A(H03K,H03L,H03M), C03I(H03T,H03U,H03V),
 C03L(H03W,H03X,H03Y), C03M(H03Z,HN,HO), C03Q(H24,HQ,HR), C03R(H5,HS,HT),
 C03S(H6,HU,HV), C03W(H10,HY,HZ), C03X(H11,H25,H26), C03Y(H12,H27,H28)
;
_olex2_submission_original_sample_id macro_guest1
_olex2_submission_special_instructions 'No special instructions were received'

loop_
_space_group_symop_operation_xyz
'x, y, z'
'-x, y+1/2, -z+1/2'
'-x, -y, -z'
'x, -y-1/2, z-1/2'

loop_
_atom_site_label
_atom_site_type_symbol
_atom_site_fract_x
_atom_site_fract_y
_atom_site_fract_z
_atom_site_U_iso_or_equiv
_atom_site_adp_type
_atom_site_occupancy
_atom_site_site_symmetry_order
_atom_site_calc_flag
_atom_site_refinement_flags_posn
_atom_site_refinement_flags_adp
_atom_site_refinement_flags_occupancy
_atom_site_disorder_assembly
_atom_site_disorder_group
P001 P 0.14333(10) 0.31070(7) 0.27223(5) 0.0526(5) Uani 1 1 d . . . . .
F002 F 0.1522(3) 0.25650(18) 0.23704(12) 0.0686(10) Uani 1 1 d . . . . .
F003 F 0.1336(3) 0.36476(18) 0.30653(13) 0.0738(11) Uani 1 1 d . . . . .
F004 F 0.1093(3) 0.3563(2) 0.23575(13) 0.0762(11) Uani 1 1 d . . . . .
O005 O 0.3663(3) 0.2594(2) 0.64157(14) 0.0561(10) Uani 1 1 d . . . . .
F006 F 0.1789(3) 0.2657(2) 0.30910(13) 0.0829(13) Uani 1 1 d . . . . .
O007 O 0.8793(3) 0.4394(2) 0.19088(15) 0.0595(11) Uani 1 1 d . . . . .
O008 O 0.8264(3) 0.2418(2) 0.50785(15) 0.0624(12) Uani 1 1 d . . . . .
O009 O 0.8751(3) 0.4534(2) 0.28129(16) 0.0605(11) Uani 1 1 d . . . . .
O00A O 0.4164(3) 0.1378(2) 0.65716(13) 0.0601(11) Uani 1 1 d . . . . .
F00B F 0.0472(3) 0.2896(2) 0.28085(16) 0.0857(13) Uani 1 1 d . . . . .
O00C O 0.8850(3) 0.3094(2) 0.39970(14) 0.0667(13) Uani 1 1 d . . . . .
O00D O 0.0102(3) 0.5339(2) 0.57669(15) 0.0583(11) Uani 1 1 d . . . . .
N00E N 0.7505(3) 0.52067(18) 0.31098(16) 0.0436(11) Uani 1 1 d . . . . .
H00E H 0.777893 0.532377 0.288449 0.052 Uiso 1 1 calc R U . . .
O00F O 0.7742(4) 0.59340(19) 0.24342(14) 0.0690(13) Uani 1 1 d . . . . .
O00G O 0.5346(3) 0.7324(2) 0.21391(16) 0.0621(11) Uani 1 1 d . . . . .
O00H O 0.3172(3) 0.7724(2) 0.26436(15) 0.0675(13) Uani 1 1 d . . . . .
O00I O 0.1208(3) 0.3941(2) 0.62002(14) 0.0710(14) Uani 1 1 d . . . . .
O00J O 0.5757(3) 0.2205(2) 0.59676(19) 0.0732(14) Uani 1 1 d . . . . .
O00K O -0.0410(3) 0.8512(2) 0.39627(15) 0.0649(12) Uani 1 1 d . . . . .
F00L F 0.2401(3) 0.3315(2) 0.26392(16) 0.0891(14) Uani 1 1 d . . . . .
N00M N 0.7651(3) 0.3341(2) 0.45966(15) 0.0438(11) Uani 1 1 d . . . . .
H00M H 0.812675 0.316842 0.452747 0.053 Uiso 1 1 calc R U . . .
O00N O 0.0776(3) 0.7571(2) 0.36343(14) 0.0639(12) Uani 1 1 d . . . . .
O00O O 0.0084(3) 0.6763(3) 0.45622(14) 0.0680(13) Uani 1 1 d . . . . .
N00P N 0.4419(3) 0.6913(2) 0.28372(16) 0.0467(12) Uani 1 1 d . . . . .
H00P H 0.423872 0.724225 0.270912 0.056 Uiso 1 1 calc R U . . .
N00Q N 0.1403(3) 0.4657(2) 0.55020(15) 0.0493(11) Uani 1 1 d . . . . .
H00Q H 0.124928 0.462276 0.576713 0.059 Uiso 1 1 calc R U . . .
N00R N 0.1391(3) 0.6596(2) 0.40590(16) 0.0516(12) Uani 1 1 d . . . . .
H00R H 0.096791 0.679807 0.416501 0.062 Uiso 1 1 calc R U . . .
N00S N 0.4488(4) 0.2984(2) 0.57293(16) 0.0560(13) Uani 1 1 d . . . . .
H00S H 0.472705 0.273738 0.591330 0.067 Uiso 1 1 calc R U . . .
O00T O 0.2095(3) 0.4230(3) 0.49458(14) 0.0773(16) Uani 1 1 d . . . . .
O00U O 1.0179(4) 0.2161(3) 0.42665(17) 0.0858(16) Uani 1 1 d . . . . .
O00V O 0.2151(4) 0.5720(2) 0.40636(17) 0.0834(16) Uani 1 1 d . . . . .
O00W O 0.6378(4) 0.5369(3) 0.35392(18) 0.0854(16) Uani 1 1 d . . . . .
N00X N 0.3905(3) 0.4927(2) 0.39891(19) 0.0606(14) Uani 1 1 d . . . . .
O00Y O 0.3014(4) 0.7606(3) 0.17267(17) 0.0855(15) Uani 1 1 d . . . . .
O00Z O 0.4587(4) 0.3497(3) 0.51079(18) 0.099(2) Uani 1 1 d . . . . .
O010 O 0.6743(4) 0.4132(3) 0.44924(19) 0.100(2) Uani 1 1 d . . . . .
C011 C 0.7026(4) 0.2290(2) 0.5544(2) 0.0538(16) Uani 1 1 d . . . . .
H011 H 0.728119 0.197111 0.570119 0.065 Uiso 1 1 calc R U . . .
C012 C 0.8515(4) 0.4319(3) 0.3193(3) 0.0602(19) Uani 1 1 d . . . . .
C013 C 0.7490(5) 0.2580(3) 0.5208(2) 0.064(2) Uani 1 1 d . . . . .
C014 C 0.6585(4) 0.6640(3) 0.22778(18) 0.0497(14) Uani 1 1 d . . . . .
H014 H 0.688387 0.678932 0.204129 0.060 Uiso 1 1 calc R U . . .
C015 C 0.8844(4) 0.3793(3) 0.34040(19) 0.0562(16) Uani 1 1 d . . . . .
H015 H 0.927809 0.356477 0.327611 0.067 Uiso 1 1 calc R U . . .
C016 C 0.5744(4) 0.6896(4) 0.2369(2) 0.066(2) Uani 1 1 d . . . . .
C017 C 0.0063(3) 0.6081(3) 0.51737(19) 0.0523(15) Uani 1 1 d . . . . .
H017 H -0.039200 0.630068 0.528998 0.063 Uiso 1 1 calc R U . . .
O018 O -0.0310(4) 0.4059(4) 0.7033(3) 0.119(3) Uani 1 1 d . . . . .
C019 C 0.3177(5) 0.3000(3) 0.6196(2) 0.065(2) Uani 1 1 d . . . . .
C01A C 0.9420(4) 0.4214(3) 0.2595(2) 0.0568(16) Uani 1 1 d . . . . .
H01A H 0.926442 0.378311 0.255354 0.068 Uiso 1 1 calc R U . . .
H01B H 0.994961 0.423181 0.276372 0.068 Uiso 1 1 calc R U . . .
C01B C 0.1955(4) 0.7672(3) 0.3123(2) 0.0603(17) Uani 1 1 d . . . . .
H01C H 0.170336 0.801356 0.298933 0.072 Uiso 1 1 calc R U . . .
C01C C 0.2384(4) 0.3237(3) 0.63207(19) 0.0560(16) Uani 1 1 d . . . . .
H01D H 0.214049 0.310054 0.657663 0.067 Uiso 1 1 calc R U . . .
C01D C 0.8666(4) 0.1899(3) 0.5272(2) 0.0583(16) Uani 1 1 d . . . . .
H01E H 0.918451 0.180423 0.512208 0.087 Uiso 1 1 calc R U . . .
H01F H 0.828387 0.155050 0.525664 0.087 Uiso 1 1 calc R U . . .
H01G H 0.880061 0.198832 0.557010 0.087 Uiso 1 1 calc R U . . .
C01E C 0.2743(5) 0.7465(3) 0.2978(2) 0.0604(17) Uani 1 1 d . . . . .
C01F C 0.0386(4) 0.5558(3) 0.5393(2) 0.0592(18) Uani 1 1 d . . . . .
C01G C 0.3272(4) 0.2267(3) 0.67552(18) 0.0551(15) Uani 1 1 d . . . . .
H01H H 0.274634 0.207131 0.665260 0.066 Uiso 1 1 calc R U . . .
H01I H 0.313292 0.254561 0.698989 0.066 Uiso 1 1 calc R U . . .
O01H O 0.4934(5) 0.3588(3) 0.4181(2) 0.104(2) Uani 1 1 d G . . . .
H01Y H 0.499121 0.353196 0.445247 0.155 Uiso 1 1 d G U . . .
H H 0.535626 0.339791 0.407226 0.155 Uiso 1 1 d G U . . .
C01I C 0.5696(3) 0.6267(3) 0.2963(2) 0.0543(16) Uani 1 1 d . . . . .
H01J H 0.541007 0.615715 0.321373 0.065 Uiso 1 1 calc R U . . .
C01J C 0.6950(5) 0.6190(3) 0.2527(2) 0.0595(16) Uani 1 1 d . . . . .
C01K C 0.1519(6) 0.7384(3) 0.3468(2) 0.068(2) Uani 1 1 d . . . . .
C01L C 0.4774(4) 0.4989(3) 0.4789(2) 0.0582(16) Uani 1 1 d . . . . .
C01M C 0.7855(4) 0.3995(4) 0.3991(2) 0.068(2) Uani 1 1 d . . . . .
C01N C 0.9530(4) 0.4517(3) 0.2176(2) 0.0587(16) Uani 1 1 d . . . . .
H01K H 0.959606 0.495866 0.221652 0.070 Uiso 1 1 calc R U . . .
H01L H 1.004249 0.436057 0.203818 0.070 Uiso 1 1 calc R U . . .
C01O C 0.6471(5) 0.5964(3) 0.2905(2) 0.069(2) Uani 1 1 d . . . . .
C01P C 0.1137(4) 0.5918(4) 0.4620(2) 0.080(3) Uani 1 1 d . . . . .
C01Q C 0.8894(4) 0.4652(3) 0.1486(2) 0.0634(17) Uani 1 1 d . . . . .
H01M H 0.937073 0.445451 0.134229 0.076 Uiso 1 1 calc R U . . .
H01N H 0.901574 0.509069 0.150832 0.076 Uiso 1 1 calc R U . . .
C01R C 0.2739(5) 0.8165(3) 0.2354(2) 0.0648(18) Uani 1 1 d . . . . .
H01O H 0.274701 0.857545 0.248075 0.078 Uiso 1 1 calc R U . . .
H01P H 0.214633 0.804344 0.230365 0.078 Uiso 1 1 calc R U . . .
C01S C 0.8536(4) 0.3615(3) 0.3790(2) 0.0573(16) Uani 1 1 d . . . . .
C01T C 0.0407(4) 0.6268(3) 0.4794(2) 0.0570(16) Uani 1 1 d . . . . .
C01U C 0.6210(4) 0.2473(3) 0.5641(2) 0.0609(18) Uani 1 1 d . . . . .
C01V C 0.8082(4) 0.4554(3) 0.1227(2) 0.0628(17) Uani 1 1 d . . . . .
H01Q H 0.761388 0.475523 0.137606 0.075 Uiso 1 1 calc R U . . .
H01R H 0.795783 0.411480 0.121981 0.075 Uiso 1 1 calc R U . . .
C01W C 0.7607(4) 0.4497(3) 0.3746(3) 0.0647(19) Uani 1 1 d . . . . .
H01W H 0.718626 0.474278 0.386879 0.078 Uiso 1 1 calc R U . . .
C01X C 0.1959(4) 0.3664(3) 0.6074(2) 0.0573(16) Uani 1 1 d . . . . .
C01Y C -0.0555(5) 0.7144(3) 0.4756(2) 0.0693(18) Uani 1 1 d . . . . .
H01S H -0.068916 0.748408 0.456766 0.104 Uiso 1 1 calc R U . . .
H01T H -0.034048 0.729842 0.502839 0.104 Uiso 1 1 calc R U . . .
H01U H -0.106432 0.690412 0.480294 0.104 Uiso 1 1 calc R U . . .
C01Z C 0.0260(4) 0.7990(3) 0.3385(2) 0.0629(17) Uani 1 1 d . . . . .
H01V H 0.013080 0.781289 0.310254 0.075 Uiso 1 1 calc R U . . .
H01X H 0.056783 0.837433 0.334278 0.075 Uiso 1 1 calc R U . . .
C020 C 0.0829(4) 0.3777(3) 0.6609(2) 0.0601(16) Uani 1 1 d . . . . .
H02A H 0.124314 0.382255 0.684531 0.072 Uiso 1 1 calc R U . . .
H02B H 0.062218 0.335454 0.660419 0.072 Uiso 1 1 calc R U . . .
C021 C -0.0606(4) 0.5645(3) 0.5954(2) 0.0596(16) Uani 1 1 d . . . . .
H02C H -0.107799 0.565208 0.574994 0.089 Uiso 1 1 calc R U . . .
H02D H -0.044489 0.606070 0.602675 0.089 Uiso 1 1 calc R U . . .
H02E H -0.077385 0.542965 0.621033 0.089 Uiso 1 1 calc R U . . .
C022 C 0.8100(5) 0.4793(3) 0.0765(2) 0.0681(18) Uani 1 1 d . . . . .
H022 H 0.855491 0.456789 0.061596 0.082 Uiso 1 1 calc R U . . .
C023 C 0.3136(5) 0.6948(3) 0.3198(3) 0.074(2) Uani 1 1 d . . . . .
C024 C 0.5777(4) 0.7560(3) 0.1789(2) 0.0651(17) Uani 1 1 d . . . . .
H02F H 0.585803 0.724024 0.157881 0.098 Uiso 1 1 calc R U . . .
H02G H 0.632654 0.771589 0.188386 0.098 Uiso 1 1 calc R U . . .
H02H H 0.544676 0.788999 0.166190 0.098 Uiso 1 1 calc R U . . .
C025 C 0.6130(4) 0.1705(3) 0.6211(2) 0.0644(17) Uani 1 1 d . . . . .
H02I H 0.627376 0.137375 0.601859 0.097 Uiso 1 1 calc R U . . .
H02J H 0.572546 0.155999 0.641943 0.097 Uiso 1 1 calc R U . . .
H02K H 0.664086 0.184640 0.635869 0.097 Uiso 1 1 calc R U . . .
C026 C 0.2669(6) 0.6687(3) 0.3541(2) 0.070(2) Uani 1 1 d . . . . .
H026 H 0.291566 0.635397 0.368712 0.084 Uiso 1 1 calc R U . . .
C027 C 0.7857(4) 0.4678(3) 0.3383(2) 0.0567(15) Uani 1 1 d . . . . .
C028 C 0.3213(4) 0.8160(3) 0.1947(2) 0.0620(17) Uani 1 1 d . . . . .
H02L H 0.304751 0.851264 0.177051 0.074 Uiso 1 1 calc R U . . .
H02M H 0.382585 0.818371 0.200614 0.074 Uiso 1 1 calc R U . . .
C029 C -0.0544(4) 0.8108(3) 0.3617(2) 0.0663(18) Uani 1 1 d . . . . .
H029 H -0.107324 0.793563 0.354217 0.080 Uiso 1 1 calc R U . . .
C02A C 0.6332(5) 0.3233(3) 0.5061(2) 0.0636(17) Uani 1 1 d . . . . .
H02N H 0.609369 0.355669 0.490243 0.076 Uiso 1 1 calc R U . . .
C02B C 0.3554(5) 0.3206(3) 0.58014(19) 0.0614(17) Uani 1 1 d . . . . .
C02C C 0.5310(4) 0.6668(3) 0.2732(2) 0.0604(16) Uani 1 1 d . . . . .
C02D C 0.5152(4) 0.5151(3) 0.4395(3) 0.0650(18) Uani 1 1 d . . . . .
H13 H 0.572298 0.527862 0.439638 0.078 Uiso 1 1 calc R U . . .
C02E C 0.3899(4) 0.1793(3) 0.6906(2) 0.0623(17) Uani 1 1 d . . . . .
H02O H 0.440277 0.200012 0.702514 0.075 Uiso 1 1 calc R U . . .
H02P H 0.364447 0.155472 0.713683 0.075 Uiso 1 1 calc R U . . .
C02F C 0.3109(4) 0.3562(4) 0.5551(3) 0.069(2) Uani 1 1 d . . . . .
H02Q H 0.332378 0.364671 0.527819 0.083 Uiso 1 1 calc R U . . .
C02G C 0.3486(5) 0.1007(4) 0.6396(2) 0.0706(19) Uani 1 1 d . . . . .
H02R H 0.301997 0.126780 0.629222 0.085 Uiso 1 1 calc R U . . .
H02S H 0.326591 0.073403 0.661716 0.085 Uiso 1 1 calc R U . . .
C02H C 0.1071(4) 0.5218(3) 0.5222(2) 0.0599(17) Uani 1 1 d . . . . .
C02I C 0.3841(5) 0.0635(3) 0.6029(2) 0.0698(18) Uani 1 1 d . . . . .
H02T H 0.338507 0.037653 0.590991 0.084 Uiso 1 1 calc R U . . .
H02U H 0.428605 0.036342 0.614215 0.084 Uiso 1 1 calc R U . . .
C02J C 0.0104(5) 0.4221(4) 0.6657(2) 0.073(2) Uani 1 1 d . . . . .
H02V H 0.031777 0.464075 0.667618 0.088 Uiso 1 1 calc R U . . .
H02W H -0.028794 0.419174 0.641033 0.088 Uiso 1 1 calc R U . . .
C02K C 0.7114(5) 0.3064(3) 0.4968(2) 0.0630(19) Uani 1 1 d . . . . .
C02L C 0.3521(4) 0.4787(4) 0.4367(2) 0.074(2) Uani 1 1 d . . . . .
H14 H 0.294836 0.466480 0.435627 0.088 Uiso 1 1 calc R U . . .
C02M C 0.2323(6) 0.3833(3) 0.5661(2) 0.078(3) Uani 1 1 d . . . . .
C02N C 0.1907(5) 0.6880(3) 0.3670(2) 0.0648(19) Uani 1 1 d . . . . .
O02O O 0.4163(6) 0.6170(4) 0.3297(3) 0.156(4) Uani 1 1 d . . . . .
C02P C 0.3917(4) 0.4814(4) 0.4754(2) 0.071(2) Uani 1 1 d . . . . .
H15 H 0.361574 0.471546 0.500235 0.086 Uiso 1 1 calc R U . . .
C02Q C 0.1386(5) 0.5407(3) 0.4866(3) 0.0662(19) Uani 1 1 d . . . . .
H02X H 0.183774 0.517493 0.475858 0.079 Uiso 1 1 calc R U . . .
C02R C 0.6774(4) 0.5494(3) 0.3215(2) 0.0604(16) Uani 1 1 d . . . . .
C02S C 0.5816(4) 0.2963(4) 0.5386(3) 0.072(2) Uani 1 1 d . . . . .
C02T C 0.4211(5) 0.1016(4) 0.5666(2) 0.081(2) Uani 1 1 d . . . . .
H02Y H 0.466234 0.127758 0.579412 0.098 Uiso 1 1 calc R U . . .
C02U C 0.4713(5) 0.5128(3) 0.4014(2) 0.0687(19) Uani 1 1 d . . . . .
H16 H 0.498300 0.525558 0.376228 0.082 Uiso 1 1 calc R U . . .
C02V C 0.3478(5) 0.7499(4) 0.1355(3) 0.073(2) Uani 1 1 d . . . . .
H02Z H 0.408610 0.749574 0.142854 0.087 Uiso 1 1 calc R U . . .
HA H 0.337589 0.783531 0.115288 0.087 Uiso 1 1 calc R U . . .
C02W C 0.1913(4) 0.4240(3) 0.5333(2) 0.0611(16) Uani 1 1 d . . . . .
C02X C 0.9172(5) 0.2591(3) 0.3729(2) 0.0674(18) Uani 1 1 d . . . . .
H02 H 0.965718 0.273617 0.356310 0.081 Uiso 1 1 calc R U . . .
HB H 0.872596 0.245911 0.352652 0.081 Uiso 1 1 calc R U . . .
C02Y C 0.7269(5) 0.4656(4) 0.0529(3) 0.081(2) Uani 1 1 d . . . . .
H1 H 0.716595 0.421849 0.053103 0.121 Uiso 1 1 calc R U . . .
HC H 0.730349 0.479763 0.023522 0.121 Uiso 1 1 calc R U . . .
HD H 0.680564 0.486406 0.066993 0.121 Uiso 1 1 calc R U . . .
C02Z C 0.8233(7) 0.6167(4) 0.2064(3) 0.094(3) Uani 1 1 d . . . . .
H2 H 0.791597 0.608914 0.180028 0.141 Uiso 1 1 calc R U . . .
HE H 0.877720 0.595937 0.205414 0.141 Uiso 1 1 calc R U . . .
HF H 0.832410 0.660315 0.209611 0.141 Uiso 1 1 calc R U . . .
C030 C 0.3458(5) 0.4866(3) 0.3573(2) 0.0703(19) Uani 1 1 d . . . . .
H17 H 0.358354 0.522463 0.339692 0.084 Uiso 1 1 calc R U . . .
HG H 0.284332 0.486053 0.362140 0.084 Uiso 1 1 calc R U . . .
C031 C -0.1234(5) 0.8699(4) 0.4163(3) 0.079(2) Uani 1 1 d . . . . .
H03A H -0.147240 0.835001 0.431672 0.095 Uiso 1 1 calc R U . . .
H03B H -0.164088 0.881850 0.393708 0.095 Uiso 1 1 calc R U . . .
C032 C 0.8317(6) 0.5475(4) 0.0738(3) 0.083(2) Uani 1 1 d . . . . .
H03C H 0.791813 0.570758 0.090709 0.124 Uiso 1 1 calc R U . . .
H03D H 0.828115 0.560797 0.044181 0.124 Uiso 1 1 calc R U . . .
H03E H 0.888990 0.554203 0.084829 0.124 Uiso 1 1 calc R U . . .
C033 C 0.4927(4) 0.3171(3) 0.5383(2) 0.0668(18) Uani 1 1 d . . . . .
C034 C 0.7390(5) 0.3836(3) 0.4386(2) 0.0674(18) Uani 1 1 d . . . . .
C035 C 0.1600(4) 0.6055(3) 0.4223(2) 0.0638(17) Uani 1 1 d . . . . .
C036 C 0.9441(5) 0.2066(4) 0.4003(3) 0.081(2) Uani 1 1 d . . . . .
H03F H 0.896700 0.195789 0.418802 0.097 Uiso 1 1 calc R U . . .
H03G H 0.954649 0.171416 0.381615 0.097 Uiso 1 1 calc R U . . .
C037 C 0.3940(5) 0.6653(4) 0.3103(3) 0.077(2) Uani 1 1 d . . . . .
C038 C -0.0793(5) 0.9830(4) 0.4292(2) 0.077(2) Uani 1 1 d . . . . .
H038 H -0.017694 0.977663 0.424334 0.092 Uiso 1 1 calc R U . . .
C039 C -0.1183(6) 1.0031(4) 0.3864(3) 0.088(2) Uani 1 1 d . . . . .
H03H H -0.177862 1.012971 0.390189 0.133 Uiso 1 1 calc R U . . .
H03I H -0.113433 0.970148 0.365761 0.133 Uiso 1 1 calc R U . . .
H03J H -0.088476 1.038833 0.376085 0.133 Uiso 1 1 calc R U . . .
C03A C -0.0870(6) 1.0335(4) 0.4618(3) 0.093(3) Uani 1 1 d . . . . .
H03K H -0.066274 1.071457 0.449765 0.140 Uiso 1 1 calc R U . . .
H03L H -0.053585 1.023268 0.487213 0.140 Uiso 1 1 calc R U . . .
H03M H -0.146189 1.038308 0.469509 0.140 Uiso 1 1 calc R U . . .
C03B C 0.5916(6) 0.5115(4) 0.1729(3) 0.086(2) Uani 1 1 d . . . . .
H18 H 0.593570 0.471566 0.158587 0.103 Uiso 1 1 calc R U . . .
HH H 0.646099 0.517657 0.187868 0.103 Uiso 1 1 calc R U . . .
C03C C -0.1109(6) 0.9222(4) 0.4467(3) 0.096(3) Uani 1 1 d . . . . .
H03N H -0.070644 0.908878 0.469114 0.115 Uiso 1 1 calc R U . . .
H03O H -0.165368 0.929736 0.460605 0.115 Uiso 1 1 calc R U . . .
C03D C 0.3707(6) 0.4275(4) 0.3320(3) 0.085(2) Uani 1 1 d . . . . .
H19 H 0.373880 0.393716 0.352627 0.102 Uiso 1 1 calc R U . . .
HI H 0.323927 0.418197 0.311960 0.102 Uiso 1 1 calc R U . . .
C03E C 0.5218(6) 0.5110(4) 0.2048(3) 0.091(3) Uani 1 1 d . . . . .
H20 H 0.467753 0.504452 0.189483 0.109 Uiso 1 1 calc R U . . .
HJ H 0.519227 0.551559 0.218189 0.109 Uiso 1 1 calc R U . . .
C03F C 0.3246(7) 0.6905(4) 0.1141(3) 0.095(3) Uani 1 1 d . . . . .
H03P H 0.335240 0.658299 0.135385 0.114 Uiso 1 1 calc R U . . .
H03Q H 0.262965 0.691587 0.109078 0.114 Uiso 1 1 calc R U . . .
C03G C 1.0945(6) 0.2236(5) 0.4039(3) 0.090(2) Uani 1 1 d . . . . .
H03R H 1.093157 0.262642 0.388417 0.108 Uiso 1 1 calc R U . . .
H03S H 1.099969 0.190658 0.382822 0.108 Uiso 1 1 calc R U . . .
C03H C 0.5298(7) 0.4629(5) 0.2405(3) 0.108(3) Uani 1 1 d . . . . .
H21 H 0.582343 0.469315 0.257237 0.130 Uiso 1 1 calc R U . . .
HK H 0.531147 0.421701 0.228181 0.130 Uiso 1 1 calc R U . . .
C03I C 0.3306(7) 0.6112(5) 0.0567(4) 0.110(3) Uani 1 1 d . . . . .
H03T H 0.361728 0.577531 0.069727 0.165 Uiso 1 1 calc R U . . .
H03U H 0.340405 0.611623 0.026091 0.165 Uiso 1 1 calc R U . . .
H03V H 0.270348 0.606236 0.061801 0.165 Uiso 1 1 calc R U . . .
C03J C 0.4514(6) 0.4701(4) 0.2696(3) 0.090(2) Uani 1 1 d . . . . .
H22 H 0.449504 0.512313 0.280135 0.108 Uiso 1 1 calc R U . . .
HL H 0.399769 0.463119 0.252262 0.108 Uiso 1 1 calc R U . . .
C03K C 0.4513(5) 0.4273(5) 0.3072(3) 0.091(2) Uani 1 1 d . . . . .
H23 H 0.498494 0.438283 0.326619 0.109 Uiso 1 1 calc R U . . .
HM H 0.461658 0.385645 0.296937 0.109 Uiso 1 1 calc R U . . .
C03L C 0.4639(7) 0.0593(6) 0.5339(3) 0.125(4) Uani 1 1 d . . . . .
H03W H 0.497409 0.028641 0.548906 0.187 Uiso 1 1 calc R U . . .
H03X H 0.500631 0.083340 0.515699 0.187 Uiso 1 1 calc R U . . .
H03Y H 0.420584 0.039395 0.516351 0.187 Uiso 1 1 calc R U . . .
C03M C 0.3559(8) 0.1441(5) 0.5455(3) 0.114(3) Uani 1 1 d . . . . .
H03Z H 0.309840 0.120034 0.533206 0.172 Uiso 1 1 calc R U . . .
HN H 0.382945 0.167480 0.523088 0.172 Uiso 1 1 calc R U . . .
HO H 0.333506 0.171842 0.566801 0.172 Uiso 1 1 calc R U . . .
C03N C 1.2537(6) 0.2444(5) 0.4149(3) 0.103(3) Uani 1 1 d . . . . .
H03 H 1.260690 0.224151 0.386817 0.123 Uiso 1 1 calc R U . . .
C03O C 1.1671(6) 0.2225(6) 0.4334(3) 0.111(3) Uani 1 1 d . . . . .
H3 H 1.174273 0.180620 0.443952 0.133 Uiso 1 1 calc R U . . .
HP H 1.153753 0.248331 0.458084 0.133 Uiso 1 1 calc R U . . .
C03P C 0.3607(7) 0.6704(6) 0.0760(4) 0.134(5) Uani 1 1 d . . . . .
H4 H 0.327132 0.697474 0.056689 0.160 Uiso 1 1 calc R U . . .
C03Q C 0.5799(8) 0.5609(4) 0.1394(3) 0.106(3) Uani 1 1 d . . . . .
H24 H 0.530312 0.551693 0.121727 0.159 Uiso 1 1 calc R U . . .
HQ H 0.629873 0.562655 0.121650 0.159 Uiso 1 1 calc R U . . .
HR H 0.572071 0.599995 0.153488 0.159 Uiso 1 1 calc R U . . .
C03R C 0.4439(7) 0.6896(5) 0.0614(4) 0.107(3) Uani 1 1 d . . . . .
H5 H 0.461205 0.726367 0.076657 0.160 Uiso 1 1 calc R U . . .
HS H 0.441042 0.698032 0.030914 0.160 Uiso 1 1 calc R U . . .
HT H 0.484937 0.657383 0.066975 0.160 Uiso 1 1 calc R U . . .
C03S C -0.2784(7) 0.4032(5) 0.7900(3) 0.104(3) Uani 1 1 d . . . . .
H6 H -0.268661 0.359642 0.786556 0.156 Uiso 1 1 calc R U . . .
HU H -0.338914 0.411477 0.788100 0.156 Uiso 1 1 calc R U . . .
HV H -0.256613 0.416141 0.817830 0.156 Uiso 1 1 calc R U . . .
C03T C -0.1062(7) 0.4387(5) 0.7082(3) 0.105(3) Uani 1 1 d . . . . .
H7 H -0.141009 0.436555 0.681978 0.126 Uiso 1 1 calc R U . . .
HW H -0.093646 0.481734 0.714432 0.126 Uiso 1 1 calc R U . . .
C03U C -0.1568(8) 0.4073(8) 0.7485(4) 0.142(5) Uani 1 1 d . . . . .
H8 H -0.167505 0.364020 0.742137 0.170 Uiso 1 1 calc R U . . .
HX H -0.120825 0.409327 0.774418 0.170 Uiso 1 1 calc R U . . .
C03V C -0.2346(8) 0.4367(6) 0.7563(4) 0.119(4) Uani 1 1 d . . . . .
H9 H -0.269889 0.433579 0.729845 0.143 Uiso 1 1 calc R U . . .
C03W C 1.2546(8) 0.3120(5) 0.4074(4) 0.121(4) Uani 1 1 d . . . . .
H10 H 1.213572 0.322255 0.385002 0.181 Uiso 1 1 calc R U . . .
HY H 1.310920 0.324532 0.398724 0.181 Uiso 1 1 calc R U . . .
HZ H 1.239828 0.333060 0.433611 0.181 Uiso 1 1 calc R U . . .
C03X C 1.3247(9) 0.2230(8) 0.4437(5) 0.163(6) Uani 1 1 d . . . . .
H11 H 1.309502 0.229709 0.473346 0.245 Uiso 1 1 calc R U . . .
H25 H 1.375955 0.245714 0.437423 0.245 Uiso 1 1 calc R U . . .
H26 H 1.334512 0.179739 0.439031 0.245 Uiso 1 1 calc R U . . .
C03Y C -0.2201(14) 0.5044(8) 0.7654(5) 0.194(8) Uani 1 1 d . . . . .
H12 H -0.273037 0.526532 0.761271 0.291 Uiso 1 1 calc R U . . .
H27 H -0.177804 0.520297 0.746073 0.291 Uiso 1 1 calc R U . . .
H28 H -0.200162 0.509513 0.794792 0.291 Uiso 1 1 calc R U . . .

loop_
_atom_site_aniso_label
_atom_site_aniso_U_11
_atom_site_aniso_U_22
_atom_site_aniso_U_33
_atom_site_aniso_U_23
_atom_site_aniso_U_13
_atom_site_aniso_U_12
P001 0.0465(9) 0.0598(10) 0.0518(9) -0.0028(7) 0.0063(7) 0.0176(7)
F002 0.073(2) 0.078(3) 0.055(2) -0.0170(18) 0.0035(18) 0.0243(19)
F003 0.086(3) 0.067(2) 0.068(2) -0.0162(18) 0.000(2) 0.030(2)
F004 0.087(3) 0.081(3) 0.060(2) 0.0070(19) -0.005(2) 0.022(2)
O005 0.057(3) 0.059(2) 0.053(2) -0.001(2) 0.021(2) -0.0086(19)
F006 0.115(3) 0.075(3) 0.059(2) -0.0035(19) -0.002(2) 0.036(2)
O007 0.046(2) 0.062(3) 0.070(3) -0.011(2) -0.010(2) 0.0083(18)
O008 0.069(3) 0.054(2) 0.064(3) 0.019(2) -0.019(2) -0.013(2)
O009 0.049(2) 0.063(3) 0.069(3) -0.019(2) -0.006(2) 0.0195(19)
O00A 0.061(3) 0.071(3) 0.049(2) -0.012(2) 0.0043(19) -0.012(2)
F00B 0.066(3) 0.081(3) 0.111(3) -0.011(2) 0.030(2) -0.002(2)
O00C 0.046(2) 0.108(4) 0.047(2) -0.023(2) 0.0131(19) -0.015(2)
O00D 0.038(2) 0.062(3) 0.075(3) -0.005(2) 0.000(2) 0.0021(18)
N00E 0.038(2) 0.032(2) 0.061(3) -0.0029(19) 0.012(2) 0.0027(17)
O00F 0.113(4) 0.044(2) 0.050(2) 0.0143(19) -0.009(2) -0.015(2)
O00G 0.054(3) 0.062(3) 0.071(3) -0.004(2) 0.009(2) -0.001(2)
O00H 0.064(3) 0.072(3) 0.066(3) 0.000(2) -0.015(2) 0.040(2)
O00I 0.085(4) 0.072(3) 0.055(3) 0.018(2) -0.021(2) -0.033(3)
O00J 0.048(2) 0.052(3) 0.118(4) -0.004(3) -0.021(3) 0.0103(19)
O00K 0.055(3) 0.061(3) 0.079(3) -0.002(2) -0.015(2) -0.010(2)
F00L 0.047(2) 0.113(4) 0.107(3) -0.020(3) 0.008(2) 0.005(2)
N00M 0.036(2) 0.041(2) 0.054(3) -0.001(2) 0.000(2) 0.0113(18)
O00N 0.080(3) 0.055(3) 0.056(3) 0.008(2) -0.004(2) 0.005(2)
O00O 0.047(2) 0.106(4) 0.052(2) -0.019(2) 0.015(2) -0.019(2)
N00P 0.048(3) 0.034(2) 0.058(3) 0.007(2) -0.012(2) 0.0082(19)
N00Q 0.039(2) 0.063(3) 0.047(3) -0.009(2) 0.007(2) -0.008(2)
N00R 0.049(3) 0.047(3) 0.058(3) -0.009(2) -0.007(2) 0.014(2)
N00S 0.075(3) 0.049(3) 0.044(3) 0.010(2) 0.018(2) 0.016(2)
O00T 0.041(2) 0.149(5) 0.043(2) -0.025(3) 0.0130(18) -0.009(2)
O00U 0.084(4) 0.113(4) 0.061(3) 0.004(3) 0.007(3) 0.016(3)
O00V 0.086(4) 0.081(3) 0.083(3) -0.015(3) -0.003(3) 0.048(3)
O00W 0.085(4) 0.088(4) 0.084(3) 0.003(3) 0.049(3) -0.021(3)
N00X 0.050(3) 0.048(3) 0.084(4) 0.020(3) 0.025(3) 0.012(2)
O00Y 0.105(4) 0.078(3) 0.074(3) -0.012(3) 0.016(3) -0.011(3)
O00Z 0.131(5) 0.091(4) 0.077(3) 0.043(3) 0.001(3) 0.035(4)
O010 0.098(4) 0.108(4) 0.095(4) 0.011(3) 0.014(3) 0.068(4)
C011 0.053(4) 0.033(3) 0.075(4) 0.010(3) -0.027(3) -0.002(2)
C012 0.033(3) 0.054(4) 0.093(5) -0.032(4) -0.020(3) 0.012(2)
C013 0.099(6) 0.036(3) 0.057(4) 0.011(3) -0.037(4) -0.011(3)
C014 0.068(4) 0.041(3) 0.040(3) 0.001(2) 0.007(3) -0.013(3)
C015 0.035(3) 0.084(4) 0.050(3) -0.028(3) 0.005(3) -0.003(3)
C016 0.061(4) 0.089(5) 0.049(3) -0.030(3) 0.029(3) -0.051(4)
C017 0.033(3) 0.070(4) 0.054(4) -0.023(3) 0.007(2) -0.001(3)
O018 0.055(3) 0.165(7) 0.138(6) 0.049(5) 0.025(3) 0.026(4)
C019 0.071(4) 0.079(5) 0.045(3) -0.021(3) 0.022(3) -0.045(4)
C01A 0.040(3) 0.053(3) 0.077(4) -0.025(3) -0.004(3) 0.014(2)
C01B 0.067(4) 0.048(3) 0.065(4) 0.000(3) -0.020(3) 0.018(3)
C01C 0.072(4) 0.061(4) 0.035(3) 0.003(3) 0.002(3) -0.025(3)
C01D 0.070(4) 0.044(3) 0.060(4) 0.006(3) -0.008(3) -0.007(3)
C01E 0.090(5) 0.044(3) 0.047(3) 0.004(3) -0.020(3) 0.012(3)
C01F 0.033(3) 0.054(4) 0.090(5) -0.031(3) -0.016(3) 0.003(2)
C01G 0.064(4) 0.064(4) 0.038(3) -0.006(3) 0.014(3) -0.017(3)
O01H 0.111(5) 0.088(4) 0.110(5) 0.000(4) -0.020(4) 0.025(3)
C01I 0.023(3) 0.050(3) 0.090(5) -0.015(3) 0.005(3) 0.002(2)
C01J 0.071(4) 0.052(4) 0.055(4) -0.001(3) 0.003(3) -0.013(3)
C01K 0.118(6) 0.038(3) 0.046(3) 0.012(3) -0.033(4) -0.019(4)
C01L 0.051(4) 0.043(3) 0.081(4) 0.018(3) 0.028(3) 0.013(3)
C01M 0.048(4) 0.109(6) 0.049(3) -0.023(4) 0.011(3) -0.041(4)
C01N 0.062(4) 0.048(3) 0.065(4) -0.009(3) -0.014(3) 0.017(3)
C01O 0.110(6) 0.046(3) 0.050(4) 0.008(3) -0.032(4) -0.020(3)
C01P 0.042(4) 0.144(7) 0.053(4) -0.043(4) 0.020(3) -0.045(4)
C01Q 0.064(4) 0.055(4) 0.072(4) 0.001(3) -0.013(3) 0.004(3)
C01R 0.069(4) 0.057(4) 0.067(4) 0.008(3) -0.013(3) 0.026(3)
C01S 0.042(3) 0.062(4) 0.067(4) -0.003(3) -0.013(3) 0.001(3)
C01T 0.044(3) 0.076(4) 0.051(4) -0.014(3) 0.001(3) -0.006(3)
C01U 0.056(4) 0.041(3) 0.085(5) 0.011(3) -0.015(3) -0.014(3)
C01V 0.054(4) 0.059(4) 0.075(4) -0.006(3) -0.010(3) 0.004(3)
C01W 0.061(4) 0.037(3) 0.095(5) 0.015(3) -0.030(4) -0.006(3)
C01X 0.058(4) 0.067(4) 0.048(3) 0.001(3) 0.000(3) -0.024(3)
C01Y 0.067(4) 0.071(4) 0.070(4) 0.000(3) 0.004(3) -0.020(3)
C01Z 0.067(4) 0.062(4) 0.059(4) 0.013(3) -0.019(3) -0.007(3)
C020 0.066(4) 0.053(4) 0.061(4) 0.006(3) -0.003(3) -0.018(3)
C021 0.045(3) 0.070(4) 0.064(4) -0.007(3) 0.001(3) 0.010(3)
C022 0.073(4) 0.062(4) 0.069(4) 0.001(3) -0.006(3) 0.004(3)
C023 0.080(5) 0.054(4) 0.087(5) -0.027(4) -0.039(4) 0.028(3)
C024 0.050(4) 0.057(4) 0.088(5) 0.001(3) 0.005(3) -0.001(3)
C025 0.049(4) 0.064(4) 0.080(5) -0.001(3) 0.002(3) -0.007(3)
C026 0.105(6) 0.049(4) 0.056(4) 0.017(3) -0.024(4) -0.005(4)
C027 0.043(3) 0.058(4) 0.069(4) -0.007(3) 0.001(3) -0.004(3)
C028 0.062(4) 0.060(4) 0.064(4) -0.002(3) -0.005(3) 0.013(3)
C029 0.052(4) 0.082(5) 0.064(4) 0.003(3) -0.007(3) -0.024(3)
C02A 0.080(5) 0.052(4) 0.058(4) 0.021(3) 0.000(3) -0.005(3)
C02B 0.068(4) 0.078(4) 0.038(3) 0.005(3) 0.006(3) -0.030(3)
C02C 0.051(4) 0.069(4) 0.061(4) -0.003(3) 0.005(3) -0.012(3)
C02D 0.054(4) 0.051(4) 0.091(5) 0.008(3) 0.027(4) -0.012(3)
C02E 0.055(4) 0.079(4) 0.052(4) -0.013(3) 0.007(3) -0.011(3)
C02F 0.040(4) 0.090(5) 0.077(5) -0.016(4) 0.016(3) -0.023(3)
C02G 0.062(4) 0.083(5) 0.067(4) -0.010(4) 0.014(3) -0.022(3)
C02H 0.039(3) 0.060(4) 0.081(5) -0.016(3) 0.003(3) 0.000(3)
C02I 0.069(4) 0.073(4) 0.067(4) -0.012(3) 0.000(3) -0.011(3)
C02J 0.075(5) 0.072(5) 0.072(5) 0.006(4) 0.001(4) -0.025(4)
C02K 0.072(5) 0.047(3) 0.069(4) 0.019(3) -0.029(4) -0.002(3)
C02L 0.043(4) 0.096(5) 0.083(5) 0.035(4) 0.022(3) 0.025(3)
C02M 0.121(7) 0.067(4) 0.046(4) 0.017(3) -0.039(4) -0.038(4)
C02N 0.080(5) 0.047(4) 0.066(4) 0.005(3) -0.031(4) 0.003(3)
O02O 0.173(7) 0.104(5) 0.194(8) 0.104(6) 0.085(7) 0.048(5)
C02P 0.042(4) 0.093(5) 0.080(5) 0.043(4) 0.027(3) 0.027(3)
C02Q 0.068(4) 0.050(4) 0.080(5) -0.009(3) -0.025(4) 0.008(3)
C02R 0.056(4) 0.057(4) 0.068(4) 0.000(3) 0.000(3) 0.002(3)
C02S 0.049(4) 0.084(5) 0.081(5) -0.022(4) -0.030(4) 0.020(3)
C02T 0.081(5) 0.100(6) 0.064(4) -0.019(4) 0.002(4) -0.028(4)
C02U 0.092(5) 0.050(4) 0.065(4) 0.011(3) 0.027(4) -0.001(3)
C02V 0.057(4) 0.082(5) 0.079(5) -0.008(4) -0.008(4) 0.005(3)
C02W 0.051(4) 0.066(4) 0.066(4) 0.001(3) 0.005(3) -0.001(3)
C02X 0.068(4) 0.086(5) 0.048(4) -0.007(3) 0.009(3) -0.008(3)
C02Y 0.090(5) 0.085(5) 0.067(5) -0.005(4) -0.018(4) 0.009(4)
C02Z 0.147(8) 0.069(5) 0.068(5) 0.023(4) 0.049(5) 0.051(5)
C030 0.068(4) 0.071(4) 0.072(4) 0.021(4) 0.015(4) 0.022(3)
C031 0.055(4) 0.070(5) 0.113(6) -0.001(4) 0.008(4) 0.016(3)
C032 0.105(6) 0.068(5) 0.075(5) 0.005(4) -0.012(4) -0.003(4)
C033 0.054(4) 0.077(5) 0.070(4) 0.014(4) 0.010(3) 0.007(3)
C034 0.066(4) 0.066(4) 0.071(4) 0.014(3) 0.015(3) 0.015(3)
C035 0.061(4) 0.070(4) 0.060(4) 0.012(3) -0.001(3) -0.001(3)
C036 0.077(5) 0.099(6) 0.066(5) 0.005(4) -0.001(4) -0.013(4)
C037 0.050(4) 0.084(5) 0.096(6) 0.025(5) 0.012(4) 0.007(3)
C038 0.082(5) 0.077(5) 0.071(5) -0.014(4) -0.005(4) 0.009(4)
C039 0.088(6) 0.082(5) 0.095(6) -0.010(5) -0.013(5) 0.003(4)
C03A 0.090(6) 0.090(6) 0.100(6) -0.029(5) -0.009(5) 0.034(5)
C03B 0.089(6) 0.073(5) 0.095(6) -0.026(4) 0.015(5) -0.014(4)
C03C 0.087(6) 0.098(7) 0.103(7) -0.012(5) -0.008(5) 0.027(5)
C03D 0.080(5) 0.086(6) 0.090(6) 0.015(4) 0.023(4) 0.014(4)
C03E 0.094(6) 0.102(7) 0.076(5) -0.031(5) 0.004(4) -0.019(5)
C03F 0.108(7) 0.086(6) 0.092(6) -0.027(5) 0.034(5) -0.033(5)
C03G 0.095(6) 0.103(7) 0.073(5) -0.001(5) 0.017(5) 0.003(5)
C03H 0.110(7) 0.117(8) 0.098(7) -0.020(6) 0.022(6) -0.057(6)
C03I 0.109(7) 0.095(7) 0.126(8) -0.041(6) -0.017(6) -0.014(5)
C03J 0.075(5) 0.082(6) 0.114(7) 0.003(5) 0.007(5) -0.006(4)
C03K 0.072(5) 0.111(7) 0.090(6) -0.008(5) 0.005(4) 0.007(4)
C03L 0.102(7) 0.192(12) 0.082(6) -0.056(7) 0.025(5) -0.026(7)
C03M 0.147(9) 0.104(7) 0.092(7) 0.011(5) -0.020(6) -0.031(7)
C03N 0.090(6) 0.129(9) 0.089(6) 0.000(6) 0.009(5) 0.019(6)
C03O 0.092(7) 0.149(10) 0.092(6) 0.017(6) 0.019(5) 0.036(6)
C03P 0.090(7) 0.148(10) 0.164(11) -0.089(9) 0.035(7) -0.046(6)
C03Q 0.148(9) 0.084(6) 0.086(6) -0.020(5) -0.003(6) -0.024(6)
C03R 0.112(8) 0.103(7) 0.106(7) -0.027(6) 0.008(6) 0.003(6)
C03S 0.098(7) 0.106(7) 0.109(7) 0.020(6) 0.016(6) -0.010(5)
C03T 0.102(7) 0.129(8) 0.084(6) -0.008(6) 0.004(5) -0.010(6)
C03U 0.107(9) 0.228(15) 0.090(7) -0.018(8) 0.004(6) 0.047(9)
C03V 0.107(8) 0.160(11) 0.091(7) -0.027(7) 0.018(6) -0.034(7)
C03W 0.104(8) 0.099(8) 0.158(11) -0.015(7) -0.007(7) 0.002(6)
C03X 0.111(9) 0.230(17) 0.149(12) 0.042(11) -0.026(9) 0.005(10)
C03Y 0.28(2) 0.157(13) 0.146(12) 0.009(10) -0.045(13) -0.086(15)

loop_
_atom_type_symbol
_atom_type_description
_atom_type_scat_dispersion_real
_atom_type_scat_dispersion_imag
_atom_type_scat_source
C C 0.0192 0.0096 'International Tables Vol C Tables 4.2.6.8 and 6.1.1.4'
H H 0.0000 0.0000 'International Tables Vol C Tables 4.2.6.8 and 6.1.1.4'
F F 0.0755 0.0553 'International Tables Vol C Tables 4.2.6.8 and 6.1.1.4'
N N 0.0330 0.0189 'International Tables Vol C Tables 4.2.6.8 and 6.1.1.4'
O O 0.0517 0.0336 'International Tables Vol C Tables 4.2.6.8 and 6.1.1.4'
P P 0.2993 0.4410 'International Tables Vol C Tables 4.2.6.8 and 6.1.1.4'

loop_
_geom_angle_atom_site_label_1
_geom_angle_atom_site_label_2
_geom_angle_atom_site_label_3
_geom_angle
_geom_angle_site_symmetry_1
_geom_angle_site_symmetry_3
_geom_angle_publ_flag
F003 P001 F002 179.2(2) . . ?
F003 P001 F006 90.5(2) . . ?
F003 P001 F00B 90.0(2) . . ?
F003 P001 F00L 89.9(3) . . ?
F004 P001 F002 90.3(2) . . ?
F004 P001 F003 88.9(2) . . ?
F004 P001 F006 179.0(3) . . ?
F004 P001 F00B 89.6(3) . . ?
F004 P001 F00L 90.9(3) . . ?
F006 P001 F002 90.3(2) . . ?
F00B P001 F002 89.8(2) . . ?
F00B P001 F006 91.3(3) . . ?
F00L P001 F002 90.3(2) . . ?
F00L P001 F006 88.2(3) . . ?
F00L P001 F00B 179.5(3) . . ?
C019 O005 C01G 117.3(5) . . ?
C01Q O007 C01N 110.8(5) . . ?
C013 O008 C01D 118.7(5) . . ?
C012 O009 C01A 117.6(5) . . ?
C02G O00A C02E 114.0(5) . . ?
C01S O00C C02X 117.8(5) . . ?
C01F O00D C021 117.2(5) . . ?
C027 N00E H00E 119.5 . . ?
C02R N00E H00E 119.5 . . ?
C02R N00E C027 121.0(5) . . ?
C01J O00F C02Z 119.9(5) . . ?
C016 O00G C024 117.0(5) . . ?
C01E O00H C01R 120.3(5) . . ?
C01X O00I C020 120.1(5) . . ?
C01U O00J C025 119.9(5) . . ?
C029 O00K C031 111.7(5) . . ?
C02K N00M H00M 119.5 . . ?
C034 N00M H00M 119.5 . . ?
C034 N00M C02K 121.1(5) . . ?
C01K O00N C01Z 117.8(5) . . ?
C01T O00O C01Y 118.7(5) . . ?
C02C N00P H00P 118.8 . . ?
C037 N00P H00P 118.8 . . ?
C037 N00P C02C 122.5(5) . . ?
C02H N00Q H00Q 119.8 . . ?
C02W N00Q H00Q 119.8 . . ?
C02W N00Q C02H 120.4(5) . . ?
C02N N00R H00R 119.5 . . ?
C035 N00R H00R 119.5 . . ?
C035 N00R C02N 120.9(5) . . ?
C02B N00S H00S 119.6 . . ?
C033 N00S H00S 119.6 . . ?
C033 N00S C02B 120.8(5) . . ?
C036 O00U C03G 114.6(6) . . ?
C02L N00X C030 121.9(6) . . ?
C02U N00X C02L 117.0(6) . . ?
C02U N00X C030 121.1(6) . . ?
C02V O00Y C028 115.4(6) . . ?
C013 C011 H011 119.4 . . ?
C01U C011 H011 119.4 . . ?
C01U C011 C013 121.2(6) . . ?
O009 C012 C015 126.5(6) . . ?
O009 C012 C027 112.8(6) . . ?
C015 C012 C027 120.8(7) . . ?
O008 C013 C011 125.5(5) . . ?
O008 C013 C02K 114.2(7) . . ?
C02K C013 C011 120.2(8) . . ?
C016 C014 H014 118.9 . . ?
C01J C014 H014 118.9 . . ?
C01J C014 C016 122.2(6) . . ?
C012 C015 H015 119.7 . . ?
C01S C015 C012 120.7(6) . . ?
C01S C015 H015 119.7 . . ?
O00G C016 C014 125.6(5) . . ?
O00G C016 C02C 116.6(6) . . ?
C02C C016 C014 117.8(7) . . ?
C01F C017 H017 119.6 . . ?
C01T C017 H017 119.6 . . ?
C01T C017 C01F 120.8(6) . . ?
C03T O018 C02J 111.8(7) . . ?
O005 C019 C01C 126.6(6) . . ?
O005 C019 C02B 113.6(7) . . ?
C01C C019 C02B 119.8(7) . . ?
O009 C01A H01A 110.3 . . ?
O009 C01A H01B 110.3 . . ?
O009 C01A C01N 107.3(5) . . ?
H01A C01A H01B 108.5 . . ?
C01N C01A H01A 110.3 . . ?
C01N C01A H01B 110.3 . . ?
C01E C01B H01C 118.8 . . ?
C01E C01B C01K 122.5(6) . . ?
C01K C01B H01C 118.8 . . ?
C019 C01C H01D 119.4 . . ?
C01X C01C C019 121.2(6) . . ?
C01X C01C H01D 119.4 . . ?
O008 C01D H01E 109.5 . . ?
O008 C01D H01F 109.5 . . ?
O008 C01D H01G 109.5 . . ?
H01E C01D H01F 109.5 . . ?
H01E C01D H01G 109.5 . . ?
H01F C01D H01G 109.5 . . ?
O00H C01E C01B 124.0(5) . . ?
O00H C01E C023 117.9(7) . . ?
C01B C01E C023 118.0(7) . . ?
O00D C01F C017 125.7(6) . . ?
O00D C01F C02H 113.8(6) . . ?
C02H C01F C017 120.5(7) . . ?
O005 C01G H01H 110.4 . . ?
O005 C01G H01I 110.4 . . ?
O005 C01G C02E 106.9(5) . . ?
H01H C01G H01I 108.6 . . ?
C02E C01G H01H 110.4 . . ?
C02E C01G H01I 110.4 . . ?
H01Y O01H H 104.6 . . ?
C01O C01I H01J 114.5 . . ?
C02C C01I H01J 114.5 . . ?
C02C C01I C01O 130.9(7) . . ?
O00F C01J C01O 119.5(6) . . ?
C014 C01J O00F 122.2(6) . . ?
C014 C01J C01O 118.2(7) . . ?
O00N C01K C01B 125.7(6) . . ?
O00N C01K C02N 115.8(7) . . ?
C02N C01K C01B 118.3(8) . . ?
C02D C01L C01L 124.0(7) . 3_666 ?
C02P C01L C01L 121.4(7) . 3_666 ?
C02P C01L C02D 114.6(7) . . ?
C01W C01M C01S 113.6(6) . . ?
C01W C01M C034 120.4(7) . . ?
C034 C01M C01S 125.6(7) . . ?
O007 C01N C01A 108.8(5) . . ?
O007 C01N H01K 109.9 . . ?
O007 C01N H01L 109.9 . . ?
C01A C01N H01K 109.9 . . ?
C01A C01N H01L 109.9 . . ?
H01K C01N H01L 108.3 . . ?
C01I C01O C01J 113.3(6) . . ?
C01I C01O C02R 120.9(7) . . ?
C02R C01O C01J 125.7(7) . . ?
C02Q C01P C01T 114.6(6) . . ?
C02Q C01P C035 118.8(7) . . ?
C035 C01P C01T 126.5(8) . . ?
O007 C01Q H01M 109.9 . . ?
O007 C01Q H01N 109.9 . . ?
O007 C01Q C01V 109.1(6) . . ?
H01M C01Q H01N 108.3 . . ?
C01V C01Q H01M 109.9 . . ?
C01V C01Q H01N 109.9 . . ?
O00H C01R H01O 110.4 . . ?
O00H C01R H01P 110.4 . . ?
O00H C01R C028 106.6(5) . . ?
H01O C01R H01P 108.6 . . ?
C028 C01R H01O 110.4 . . ?
C028 C01R H01P 110.4 . . ?
O00C C01S C01M 120.5(6) . . ?
C015 C01S O00C 120.9(6) . . ?
C015 C01S C01M 118.6(6) . . ?
O00O C01T C01P 119.1(6) . . ?
C017 C01T O00O 122.3(6) . . ?
C017 C01T C01P 118.6(7) . . ?
O00J C01U C02S 119.5(6) . . ?
C011 C01U O00J 121.9(5) . . ?
C011 C01U C02S 118.6(7) . . ?
C01Q C01V H01Q 108.5 . . ?
C01Q C01V H01R 108.5 . . ?
C01Q C01V C022 115.0(6) . . ?
H01Q C01V H01R 107.5 . . ?
C022 C01V H01Q 108.5 . . ?
C022 C01V H01R 108.5 . . ?
C01M C01W H01W 114.7 . . ?
C027 C01W C01M 130.6(8) . . ?
C027 C01W H01W 114.7 . . ?
O00I C01X C02M 119.1(6) . . ?
C01C C01X O00I 122.9(6) . . ?
C01C C01X C02M 118.1(7) . . ?
O00O C01Y H01S 109.5 . . ?
O00O C01Y H01T 109.5 . . ?
O00O C01Y H01U 109.5 . . ?
H01S C01Y H01T 109.5 . . ?
H01S C01Y H01U 109.5 . . ?
H01T C01Y H01U 109.5 . . ?
O00N C01Z H01V 109.9 . . ?
O00N C01Z H01X 109.9 . . ?
O00N C01Z C029 108.8(6) . . ?
H01V C01Z H01X 108.3 . . ?
C029 C01Z H01V 109.9 . . ?
C029 C01Z H01X 109.9 . . ?
O00I C020 H02A 110.9 . . ?
O00I C020 H02B 110.9 . . ?
O00I C020 C02J 104.4(5) . . ?
H02A C020 H02B 108.9 . . ?
C02J C020 H02A 110.9 . . ?
C02J C020 H02B 110.9 . . ?
O00D C021 H02C 109.5 . . ?
O00D C021 H02D 109.5 . . ?
O00D C021 H02E 109.5 . . ?
H02C C021 H02D 109.5 . . ?
H02C C021 H02E 109.5 . . ?
H02D C021 H02E 109.5 . . ?
C01V C022 H022 107.2 . . ?
C01V C022 C032 113.0(6) . . ?
C02Y C022 C01V 111.0(6) . . ?
C02Y C022 H022 107.2 . . ?
C02Y C022 C032 110.9(6) . . ?
C032 C022 H022 107.2 . . ?
C026 C023 C01E 116.4(7) . . ?
C026 C023 C037 115.7(7) . . ?
C037 C023 C01E 127.8(8) . . ?
O00G C024 H02F 109.5 . . ?
O00G C024 H02G 109.5 . . ?
O00G C024 H02H 109.5 . . ?
H02F C024 H02G 109.5 . . ?
H02F C024 H02H 109.5 . . ?
H02G C024 H02H 109.5 . . ?
O00J C025 H02I 109.5 . . ?
O00J C025 H02J 109.5 . . ?
O00J C025 H02K 109.5 . . ?
H02I C025 H02J 109.5 . . ?
H02I C025 H02K 109.5 . . ?
H02J C025 H02K 109.5 . . ?
C023 C026 H026 117.5 . . ?
C02N C026 C023 125.0(6) . . ?
C02N C026 H026 117.5 . . ?
C012 C027 N00E 116.0(6) . . ?
C01W C027 N00E 128.1(6) . . ?
C01W C027 C012 115.8(7) . . ?
O00Y C028 C01R 108.1(6) . . ?
O00Y C028 H02L 110.1 . . ?
O00Y C028 H02M 110.1 . . ?
C01R C028 H02L 110.1 . . ?
C01R C028 H02M 110.1 . . ?
H02L C028 H02M 108.4 . . ?
O00K C029 C01Z 111.3(5) . . ?
O00K C029 H029 124.3 . . ?
C01Z C029 H029 124.3 . . ?
C02K C02A H02N 117.3 . . ?
C02K C02A C02S 125.5(6) . . ?
C02S C02A H02N 117.3 . . ?
C019 C02B N00S 115.1(6) . . ?
C02F C02B N00S 126.6(6) . . ?
C02F C02B C019 118.3(7) . . ?
C016 C02C N00P 119.9(6) . . ?
C01I C02C N00P 122.8(6) . . ?
C01I C02C C016 117.3(7) . . ?
C01L C02D H13 118.9 . . ?
C02U C02D C01L 122.2(6) . . ?
C02U C02D H13 118.9 . . ?
O00A C02E C01G 113.6(5) . . ?
O00A C02E H02O 108.8 . . ?
O00A C02E H02P 108.8 . . ?
C01G C02E H02O 108.8 . . ?
C01G C02E H02P 108.8 . . ?
H02O C02E H02P 107.7 . . ?
C02B C02F H02Q 117.7 . . ?
C02B C02F C02M 124.6(7) . . ?
C02M C02F H02Q 117.7 . . ?
O00A C02G H02R 110.1 . . ?
O00A C02G H02S 110.1 . . ?
O00A C02G C02I 108.1(5) . . ?
H02R C02G H02S 108.4 . . ?
C02I C02G H02R 110.1 . . ?
C02I C02G H02S 110.1 . . ?
C01F C02H N00Q 116.3(6) . . ?
C02Q C02H N00Q 126.4(6) . . ?
C02Q C02H C01F 117.3(7) . . ?
C02G C02I H02T 108.6 . . ?
C02G C02I H02U 108.6 . . ?
C02G C02I C02T 114.5(7) . . ?
H02T C02I H02U 107.6 . . ?
C02T C02I H02T 108.6 . . ?
C02T C02I H02U 108.6 . . ?
O018 C02J C020 106.5(6) . . ?
O018 C02J H02V 110.4 . . ?
O018 C02J H02W 110.4 . . ?
C020 C02J H02V 110.4 . . ?
C020 C02J H02W 110.4 . . ?
H02V C02J H02W 108.6 . . ?
C013 C02K N00M 117.0(7) . . ?
C02A C02K N00M 124.8(5) . . ?
C02A C02K C013 118.1(7) . . ?
N00X C02L H14 118.1 . . ?
C02P C02L N00X 123.9(7) . . ?
C02P C02L H14 118.1 . . ?
C01X C02M C02W 125.6(8) . . ?
C02F C02M C01X 117.5(7) . . ?
C02F C02M C02W 116.8(7) . . ?
C01K C02N N00R 115.2(7) . . ?
C026 C02N N00R 125.1(5) . . ?
C026 C02N C01K 119.7(8) . . ?
C01L C02P H15 119.7 . . ?
C02L C02P C01L 120.6(6) . . ?
C02L C02P H15 119.7 . . ?
C01P C02Q H02X 115.9 . . ?
C02H C02Q C01P 128.1(7) . . ?
C02H C02Q H02X 115.9 . . ?
N00E C02R C01O 115.4(6) . . ?
O00W C02R N00E 122.7(6) . . ?
O00W C02R C01O 122.0(7) . . ?
C01U C02S C033 128.6(8) . . ?
C02A C02S C01U 116.4(6) . . ?
C02A C02S C033 114.6(7) . . ?
C02I C02T H02Y 107.2 . . ?
C02I C02T C03L 109.8(8) . . ?
C03L C02T H02Y 107.2 . . ?
C03M C02T C02I 113.0(8) . . ?
C03M C02T H02Y 107.2 . . ?
C03M C02T C03L 112.1(8) . . ?
N00X C02U C02D 121.6(6) . . ?
N00X C02U H16 119.2 . . ?
C02D C02U H16 119.2 . . ?
O00Y C02V H02Z 109.0 . . ?
O00Y C02V HA 109.0 . . ?
O00Y C02V C03F 112.7(7) . . ?
H02Z C02V HA 107.8 . . ?
C03F C02V H02Z 109.0 . . ?
C03F C02V HA 109.0 . . ?
N00Q C02W C02M 113.2(6) . . ?
O00T C02W N00Q 123.0(6) . . ?
O00T C02W C02M 123.4(7) . . ?
O00C C02X H02 109.6 . . ?
O00C C02X HB 109.6 . . ?
O00C C02X C036 110.2(6) . . ?
H02 C02X HB 108.1 . . ?
C036 C02X H02 109.6 . . ?
C036 C02X HB 109.6 . . ?
C022 C02Y H1 109.5 . . ?
C022 C02Y HC 109.5 . . ?
C022 C02Y HD 109.5 . . ?
H1 C02Y HC 109.5 . . ?
H1 C02Y HD 109.5 . . ?
HC C02Y HD 109.5 . . ?
O00F C02Z H2 109.5 . . ?
O00F C02Z HE 109.5 . . ?
O00F C02Z HF 109.5 . . ?
H2 C02Z HE 109.5 . . ?
H2 C02Z HF 109.5 . . ?
HE C02Z HF 109.5 . . ?
N00X C030 H17 108.9 . . ?
N00X C030 HG 108.9 . . ?
N00X C030 C03D 113.5(6) . . ?
H17 C030 HG 107.7 . . ?
C03D C030 H17 108.9 . . ?
C03D C030 HG 108.9 . . ?
O00K C031 H03A 109.3 . . ?
O00K C031 H03B 109.3 . . ?
O00K C031 C03C 111.5(7) . . ?
H03A C031 H03B 108.0 . . ?
C03C C031 H03A 109.3 . . ?
C03C C031 H03B 109.3 . . ?
C022 C032 H03C 109.5 . . ?
C022 C032 H03D 109.5 . . ?
C022 C032 H03E 109.5 . . ?
H03C C032 H03D 109.5 . . ?
H03C C032 H03E 109.5 . . ?
H03D C032 H03E 109.5 . . ?
N00S C033 C02S 113.5(6) . . ?
O00Z C033 N00S 120.8(7) . . ?
O00Z C033 C02S 125.8(7) . . ?
N00M C034 C01M 116.7(6) . . ?
O010 C034 N00M 122.3(7) . . ?
O010 C034 C01M 120.7(7) . . ?
N00R C035 C01P 112.4(7) . . ?
O00V C035 N00R 122.6(7) . . ?
O00V C035 C01P 124.9(7) . . ?
O00U C036 C02X 116.0(7) . . ?
O00U C036 H03F 108.3 . . ?
O00U C036 H03G 108.3 . . ?
C02X C036 H03F 108.3 . . ?
C02X C036 H03G 108.3 . . ?
H03F C036 H03G 107.4 . . ?
N00P C037 C023 117.6(7) . . ?
N00P C037 O02O 121.8(7) . . ?
O02O C037 C023 120.6(8) . . ?
C039 C038 H038 106.2 . . ?
C039 C038 C03A 110.1(7) . . ?
C039 C038 C03C 115.8(7) . . ?
C03A C038 H038 106.2 . . ?
C03C C038 H038 106.2 . . ?
C03C C038 C03A 111.6(8) . . ?
C038 C039 H03H 109.5 . . ?
C038 C039 H03I 109.5 . . ?
C038 C039 H03J 109.5 . . ?
H03H C039 H03I 109.5 . . ?
H03H C039 H03J 109.5 . . ?
H03I C039 H03J 109.5 . . ?
C038 C03A H03K 109.5 . . ?
C038 C03A H03L 109.5 . . ?
C038 C03A H03M 109.5 . . ?
H03K C03A H03L 109.5 . . ?
H03K C03A H03M 109.5 . . ?
H03L C03A H03M 109.5 . . ?
H18 C03B HH 107.8 . . ?
C03E C03B H18 109.1 . . ?
C03E C03B HH 109.1 . . ?
C03E C03B C03Q 112.5(9) . . ?
C03Q C03B H18 109.1 . . ?
C03Q C03B HH 109.1 . . ?
C031 C03C C038 118.6(8) . . ?
C031 C03C H03N 107.7 . . ?
C031 C03C H03O 107.7 . . ?
C038 C03C H03N 107.7 . . ?
C038 C03C H03O 107.7 . . ?
H03N C03C H03O 107.1 . . ?
C030 C03D H19 107.6 . . ?
C030 C03D HI 107.6 . . ?
H19 C03D HI 107.0 . . ?
C03K C03D C030 119.0(8) . . ?
C03K C03D H19 107.6 . . ?
C03K C03D HI 107.6 . . ?
C03B C03E H20 108.3 . . ?
C03B C03E HJ 108.3 . . ?
C03B C03E C03H 115.9(9) . . ?
H20 C03E HJ 107.4 . . ?
C03H C03E H20 108.3 . . ?
C03H C03E HJ 108.3 . . ?
C02V C03F H03P 106.5 . . ?
C02V C03F H03Q 106.5 . . ?
H03P C03F H03Q 106.5 . . ?
C03P C03F C02V 123.5(8) . . ?
C03P C03F H03P 106.5 . . ?
C03P C03F H03Q 106.5 . . ?
O00U C03G H03R 109.6 . . ?
O00U C03G H03S 109.6 . . ?
O00U C03G C03O 110.1(7) . . ?
H03R C03G H03S 108.1 . . ?
C03O C03G H03R 109.6 . . ?
C03O C03G H03S 109.6 . . ?
C03E C03H H21 110.3 . . ?
C03E C03H HK 110.3 . . ?
C03E C03H C03J 107.3(9) . . ?
H21 C03H HK 108.5 . . ?
C03J C03H H21 110.3 . . ?
C03J C03H HK 110.3 . . ?
H03T C03I H03U 109.5 . . ?
H03T C03I H03V 109.5 . . ?
H03U C03I H03V 109.5 . . ?
C03P C03I H03T 109.5 . . ?
C03P C03I H03U 109.5 . . ?
C03P C03I H03V 109.5 . . ?
C03H C03J H22 108.8 . . ?
C03H C03J HL 108.8 . . ?
H22 C03J HL 107.7 . . ?
C03K C03J C03H 113.9(8) . . ?
C03K C03J H22 108.8 . . ?
C03K C03J HL 108.8 . . ?
C03D C03K H23 108.6 . . ?
C03D C03K HM 108.6 . . ?
C03J C03K C03D 114.5(8) . . ?
C03J C03K H23 108.6 . . ?
C03J C03K HM 108.6 . . ?
H23 C03K HM 107.6 . . ?
C02T C03L H03W 109.5 . . ?
C02T C03L H03X 109.5 . . ?
C02T C03L H03Y 109.5 . . ?
H03W C03L H03X 109.5 . . ?
H03W C03L H03Y 109.5 . . ?
H03X C03L H03Y 109.5 . . ?
C02T C03M H03Z 109.5 . . ?
C02T C03M HN 109.5 . . ?
C02T C03M HO 109.5 . . ?
H03Z C03M HN 109.5 . . ?
H03Z C03M HO 109.5 . . ?
HN C03M HO 109.5 . . ?
C03O C03N H03 107.5 . . ?
C03W C03N H03 107.5 . . ?
C03W C03N C03O 111.7(9) . . ?
C03X C03N H03 107.5 . . ?
C03X C03N C03O 109.2(9) . . ?
C03X C03N C03W 113.2(11) . . ?
C03G C03O C03N 116.2(8) . . ?
C03G C03O H3 108.2 . . ?
C03G C03O HP 108.2 . . ?
C03N C03O H3 108.2 . . ?
C03N C03O HP 108.2 . . ?
H3 C03O HP 107.4 . . ?
C03F C03P C03I 118.9(10) . . ?
C03F C03P H4 96.4 . . ?
C03F C03P C03R 123.6(9) . . ?
C03I C03P H4 96.3 . . ?
C03R C03P C03I 113.8(9) . . ?
C03R C03P H4 96.3 . . ?
C03B C03Q H24 109.5 . . ?
C03B C03Q HQ 109.5 . . ?
C03B C03Q HR 109.5 . . ?
H24 C03Q HQ 109.5 . . ?
H24 C03Q HR 109.5 . . ?
HQ C03Q HR 109.5 . . ?
C03P C03R H5 109.5 . . ?
C03P C03R HS 109.5 . . ?
C03P C03R HT 109.5 . . ?
H5 C03R HS 109.5 . . ?
H5 C03R HT 109.5 . . ?
HS C03R HT 109.5 . . ?
H6 C03S HU 109.5 . . ?
H6 C03S HV 109.5 . . ?
HU C03S HV 109.5 . . ?
C03V C03S H6 109.5 . . ?
C03V C03S HU 109.5 . . ?
C03V C03S HV 109.5 . . ?
O018 C03T H7 110.3 . . ?
O018 C03T HW 110.3 . . ?
O018 C03T C03U 106.9(9) . . ?
H7 C03T HW 108.6 . . ?
C03U C03T H7 110.3 . . ?
C03U C03T HW 110.3 . . ?
C03T C03U H8 109.2 . . ?
C03T C03U HX 109.2 . . ?
H8 C03U HX 107.9 . . ?
C03V C03U C03T 111.9(11) . . ?
C03V C03U H8 109.2 . . ?
C03V C03U HX 109.2 . . ?
C03S C03V H9 107.6 . . ?
C03S C03V C03Y 115.0(11) . . ?
C03U C03V C03S 108.4(12) . . ?
C03U C03V H9 107.6 . . ?
C03U C03V C03Y 110.4(13) . . ?
C03Y C03V H9 107.6 . . ?
C03N C03W H10 109.5 . . ?
C03N C03W HY 109.5 . . ?
C03N C03W HZ 109.5 . . ?
H10 C03W HY 109.5 . . ?
H10 C03W HZ 109.5 . . ?
HY C03W HZ 109.5 . . ?
C03N C03X H11 109.5 . . ?
C03N C03X H25 109.5 . . ?
C03N C03X H26 109.5 . . ?
H11 C03X H25 109.5 . . ?
H11 C03X H26 109.5 . . ?
H25 C03X H26 109.5 . . ?
C03V C03Y H12 109.5 . . ?
C03V C03Y H27 109.5 . . ?
C03V C03Y H28 109.5 . . ?
H12 C03Y H27 109.5 . . ?
H12 C03Y H28 109.5 . . ?
H27 C03Y H28 109.5 . . ?

loop_
_geom_bond_atom_site_label_1
_geom_bond_atom_site_label_2
_geom_bond_distance
_geom_bond_site_symmetry_2
_geom_bond_publ_flag
P001 F002 1.606(4) . ?
P001 F003 1.587(4) . ?
P001 F004 1.584(4) . ?
P001 F006 1.592(4) . ?
P001 F00B 1.591(5) . ?
P001 F00L 1.597(5) . ?
O005 C019 1.337(9) . ?
O005 C01G 1.411(7) . ?
O007 C01N 1.428(7) . ?
O007 C01Q 1.433(8) . ?
O008 C013 1.323(9) . ?
O008 C01D 1.415(7) . ?
O009 C012 1.321(9) . ?
O009 C01A 1.428(7) . ?
O00A C02E 1.434(8) . ?
O00A C02G 1.427(8) . ?
O00C C01S 1.382(8) . ?
O00C C02X 1.462(8) . ?
O00D C01F 1.331(9) . ?
O00D C021 1.416(7) . ?
N00E H00E 0.8600 . ?
N00E C027 1.519(8) . ?
N00E C02R 1.341(8) . ?
O00F C01J 1.385(9) . ?
O00F C02Z 1.474(9) . ?
O00G C016 1.316(10) . ?
O00G C024 1.379(8) . ?
O00H C01E 1.360(9) . ?
O00H C01R 1.465(7) . ?
O00I C01X 1.375(9) . ?
O00I C020 1.448(8) . ?
O00J C01U 1.369(9) . ?
O00J C025 1.435(8) . ?
O00K C029 1.393(8) . ?
O00K C031 1.488(9) . ?
N00M H00M 0.8600 . ?
N00M C02K 1.550(9) . ?
N00M C034 1.313(8) . ?
O00N C01K 1.337(10) . ?
O00N C01Z 1.429(7) . ?
O00O C01T 1.380(9) . ?
O00O C01Y 1.430(9) . ?
N00P H00P 0.8600 . ?
N00P C02C 1.524(8) . ?
N00P C037 1.252(9) . ?
N00Q H00Q 0.8600 . ?
N00Q C02H 1.572(9) . ?
N00Q C02W 1.315(8) . ?
N00R H00R 0.8600 . ?
N00R C02N 1.580(10) . ?
N00R C035 1.315(8) . ?
N00S H00S 0.8600 . ?
N00S C02B 1.550(9) . ?
N00S C033 1.340(9) . ?
O00T C02W 1.235(8) . ?
O00U C036 1.414(9) . ?
O00U C03G 1.402(10) . ?
O00V C035 1.230(8) . ?
O00W C02R 1.215(8) . ?
N00X C02L 1.353(8) . ?
N00X C02U 1.332(10) . ?
N00X C030 1.458(9) . ?
O00Y C028 1.410(8) . ?
O00Y C02V 1.385(9) . ?
O00Z C033 1.219(8) . ?
O010 C034 1.242(8) . ?
C011 H011 0.9300 . ?
C011 C013 1.420(10) . ?
C011 C01U 1.367(10) . ?
C012 C015 1.403(10) . ?
C012 C027 1.420(9) . ?
C013 C02K 1.406(8) . ?
C014 H014 0.9300 . ?
C014 C016 1.452(10) . ?
C014 C01J 1.361(9) . ?
C015 H015 0.9300 . ?
C015 C01S 1.348(9) . ?
C016 C02C 1.408(9) . ?
C017 H017 0.9300 . ?
C017 C01F 1.407(9) . ?
C017 C01T 1.358(9) . ?
O018 C02J 1.382(10) . ?
O018 C03T 1.378(12) . ?
C019 C01C 1.397(10) . ?
C019 C02B 1.432(9) . ?
C01A H01A 0.9700 . ?
C01A H01B 0.9700 . ?
C01A C01N 1.464(10) . ?
C01B H01C 0.9300 . ?
C01B C01E 1.387(10) . ?
C01B C01K 1.415(10) . ?
C01C H01D 0.9300 . ?
C01C C01X 1.363(10) . ?
C01D H01E 0.9600 . ?
C01D H01F 0.9600 . ?
C01D H01G 0.9600 . ?
C01E C023 1.440(9) . ?
C01F C02H 1.406(9) . ?
C01G H01H 0.9700 . ?
C01G H01I 0.9700 . ?
C01G C02E 1.486(10) . ?
O01H H01Y 0.8500 . ?
O01H H 0.8495 . ?
C01I H01J 0.9300 . ?
C01I C01O 1.388(10) . ?
C01I C02C 1.269(9) . ?
C01J C01O 1.478(10) . ?
C01K C02N 1.391(9) . ?
C01L C01L 1.473(14) 3_666 ?
C01L C02D 1.404(9) . ?
C01L C02P 1.389(10) . ?
C01M C01S 1.486(10) . ?
C01M C01W 1.377(10) . ?
C01M C034 1.469(9) . ?
C01N H01K 0.9700 . ?
C01N H01L 0.9700 . ?
C01O C02R 1.469(9) . ?
C01P C01T 1.474(10) . ?
C01P C02Q 1.394(11) . ?
C01P C035 1.463(9) . ?
C01Q H01M 0.9700 . ?
C01Q H01N 0.9700 . ?
C01Q C01V 1.499(9) . ?
C01R H01O 0.9700 . ?
C01R H01P 0.9700 . ?
C01R C028 1.469(10) . ?
C01U C02S 1.451(10) . ?
C01V H01Q 0.9700 . ?
C01V H01R 0.9700 . ?
C01V C022 1.521(10) . ?
C01W H01W 0.9300 . ?
C01W C027 1.254(10) . ?
C01X C02M 1.449(10) . ?
C01Y H01S 0.9600 . ?
C01Y H01T 0.9600 . ?
C01Y H01U 0.9600 . ?
C01Z H01V 0.9700 . ?
C01Z H01X 0.9700 . ?
C01Z C029 1.474(11) . ?
C020 H02A 0.9700 . ?
C020 H02B 0.9700 . ?
C020 C02J 1.491(11) . ?
C021 H02C 0.9600 . ?
C021 H02D 0.9600 . ?
C021 H02E 0.9600 . ?
C022 H022 0.9800 . ?
C022 C02Y 1.505(10) . ?
C022 C032 1.516(10) . ?
C023 C026 1.411(11) . ?
C023 C037 1.440(10) . ?
C024 H02F 0.9600 . ?
C024 H02G 0.9600 . ?
C024 H02H 0.9600 . ?
C025 H02I 0.9600 . ?
C025 H02J 0.9600 . ?
C025 H02K 0.9600 . ?
C026 H026 0.9300 . ?
C026 C02N 1.325(11) . ?
C028 H02L 0.9700 . ?
C028 H02M 0.9700 . ?
C029 H029 0.9300 . ?
C02A H02N 0.9300 . ?
C02A C02K 1.308(10) . ?
C02A C02S 1.420(11) . ?
C02B C02F 1.287(11) . ?
C02D H13 0.9300 . ?
C02D C02U 1.354(10) . ?
C02E H02O 0.9700 . ?
C02E H02P 0.9700 . ?
C02F H02Q 0.9300 . ?
C02F C02M 1.403(11) . ?
C02G H02R 0.9700 . ?
C02G H02S 0.9700 . ?
C02G C02I 1.504(10) . ?
C02H C02Q 1.278(10) . ?
C02I H02T 0.9700 . ?
C02I H02U 0.9700 . ?
C02I C02T 1.513(11) . ?
C02J H02V 0.9700 . ?
C02J H02W 0.9700 . ?
C02L H14 0.9300 . ?
C02L C02P 1.340(11) . ?
C02M C02W 1.479(9) . ?
O02O C037 1.250(9) . ?
C02P H15 0.9300 . ?
C02Q H02X 0.9300 . ?
C02S C033 1.456(10) . ?
C02T H02Y 0.9800 . ?
C02T C03L 1.526(12) . ?
C02T C03M 1.510(14) . ?
C02U H16 0.9300 . ?
C02V H02Z 0.9700 . ?
C02V HA 0.9700 . ?
C02V C03F 1.487(11) . ?
C02X H02 0.9700 . ?
C02X HB 0.9700 . ?
C02X C036 1.474(11) . ?
C02Y H1 0.9600 . ?
C02Y HC 0.9600 . ?
C02Y HD 0.9600 . ?
C02Z H2 0.9600 . ?
C02Z HE 0.9600 . ?
C02Z HF 0.9600 . ?
C030 H17 0.9700 . ?
C030 HG 0.9700 . ?
C030 C03D 1.550(11) . ?
C031 H03A 0.9700 . ?
C031 H03B 0.9700 . ?
C031 C03C 1.481(12) . ?
C032 H03C 0.9600 . ?
C032 H03D 0.9600 . ?
C032 H03E 0.9600 . ?
C036 H03F 0.9700 . ?
C036 H03G 0.9700 . ?
C038 H038 0.9800 . ?
C038 C039 1.511(11) . ?
C038 C03A 1.493(10) . ?
C038 C03C 1.507(13) . ?
C039 H03H 0.9600 . ?
C039 H03I 0.9600 . ?
C039 H03J 0.9600 . ?
C03A H03K 0.9600 . ?
C03A H03L 0.9600 . ?
C03A H03M 0.9600 . ?
C03B H18 0.9700 . ?
C03B HH 0.9700 . ?
C03B C03E 1.480(12) . ?
C03B C03Q 1.495(13) . ?
C03C H03N 0.9700 . ?
C03C H03O 0.9700 . ?
C03D H19 0.9700 . ?
C03D HI 0.9700 . ?
C03D C03K 1.480(12) . ?
C03E H20 0.9700 . ?
C03E HJ 0.9700 . ?
C03E C03H 1.521(14) . ?
C03F H03P 0.9700 . ?
C03F H03Q 0.9700 . ?
C03F C03P 1.384(13) . ?
C03G H03R 0.9700 . ?
C03G H03S 0.9700 . ?
C03G C03O 1.441(13) . ?
C03H H21 0.9700 . ?
C03H HK 0.9700 . ?
C03H C03J 1.534(13) . ?
C03I H03T 0.9600 . ?
C03I H03U 0.9600 . ?
C03I H03V 0.9600 . ?
C03I C03P 1.485(12) . ?
C03J H22 0.9700 . ?
C03J HL 0.9700 . ?
C03J C03K 1.489(13) . ?
C03K H23 0.9700 . ?
C03K HM 0.9700 . ?
C03L H03W 0.9600 . ?
C03L H03X 0.9600 . ?
C03L H03Y 0.9600 . ?
C03M H03Z 0.9600 . ?
C03M HN 0.9600 . ?
C03M HO 0.9600 . ?
C03N H03 0.9800 . ?
C03N C03O 1.546(14) . ?
C03N C03W 1.482(15) . ?
C03N C03X 1.481(15) . ?
C03O H3 0.9700 . ?
C03O HP 0.9700 . ?
C03P H4 0.9800 . ?
C03P C03R 1.439(14) . ?
C03Q H24 0.9600 . ?
C03Q HQ 0.9600 . ?
C03Q HR 0.9600 . ?
C03R H5 0.9600 . ?
C03R HS 0.9600 . ?
C03R HT 0.9600 . ?
C03S H6 0.9600 . ?
C03S HU 0.9600 . ?
C03S HV 0.9600 . ?
C03S C03V 1.449(14) . ?
C03T H7 0.9700 . ?
C03T HW 0.9700 . ?
C03T C03U 1.633(16) . ?
C03U H8 0.9700 . ?
C03U HX 0.9700 . ?
C03U C03V 1.392(16) . ?
C03V H9 0.9800 . ?
C03V C03Y 1.509(18) . ?
C03W H10 0.9600 . ?
C03W HY 0.9600 . ?
C03W HZ 0.9600 . ?
C03X H11 0.9600 . ?
C03X H25 0.9600 . ?
C03X H26 0.9600 . ?
C03Y H12 0.9600 . ?
C03Y H27 0.9600 . ?
C03Y H28 0.9600 . ?

loop_
_geom_torsion_atom_site_label_1
_geom_torsion_atom_site_label_2
_geom_torsion_atom_site_label_3
_geom_torsion_atom_site_label_4
_geom_torsion
_geom_torsion_site_symmetry_1
_geom_torsion_site_symmetry_2
_geom_torsion_site_symmetry_3
_geom_torsion_site_symmetry_4
_geom_torsion_publ_flag
O005 C019 C01C C01X 178.0(6) . . . . ?
O005 C019 C02B N00S -6.8(7) . . . . ?
O005 C019 C02B C02F 175.0(6) . . . . ?
O005 C01G C02E O00A -57.6(7) . . . . ?
O007 C01Q C01V C022 -178.7(5) . . . . ?
O008 C013 C02K N00M -0.7(8) . . . . ?
O008 C013 C02K C02A 176.9(6) . . . . ?
O009 C012 C015 C01S -178.8(5) . . . . ?
O009 C012 C027 N00E 3.8(7) . . . . ?
O009 C012 C027 C01W -179.8(5) . . . . ?
O009 C01A C01N O007 -69.4(6) . . . . ?
O00A C02G C02I C02T -59.1(8) . . . . ?
O00C C02X C036 O00U -68.9(8) . . . . ?
O00D C01F C02H N00Q -1.8(7) . . . . ?
O00D C01F C02H C02Q -179.0(6) . . . . ?
O00F C01J C01O C01I 179.1(5) . . . . ?
O00F C01J C01O C02R 2.5(9) . . . . ?
O00G C016 C02C N00P 0.8(8) . . . . ?
O00G C016 C02C C01I -178.2(6) . . . . ?
O00H C01E C023 C026 -179.4(5) . . . . ?
O00H C01E C023 C037 -1.2(10) . . . . ?
O00H C01R C028 O00Y 73.8(7) . . . . ?
O00I C01X C02M C02F 177.2(5) . . . . ?
O00I C01X C02M C02W -6.4(9) . . . . ?
O00I C020 C02J O018 176.7(6) . . . . ?
O00J C01U C02S C02A 178.0(6) . . . . ?
O00J C01U C02S C033 -9.6(11) . . . . ?
O00K C031 C03C C038 62.7(10) . . . . ?
O00N C01K C02N N00R 1.6(8) . . . . ?
O00N C01K C02N C026 -176.2(6) . . . . ?
O00N C01Z C029 O00K 76.3(7) . . . . ?
N00Q C02H C02Q C01P -176.7(6) . . . . ?
N00S C02B C02F C02M -169.1(6) . . . . ?
O00U C03G C03O C03N -167.0(9) . . . . ?
N00X C02L C02P C01L -0.5(12) . . . . ?
N00X C030 C03D C03K -80.4(9) . . . . ?
O00Y C02V C03F C03P 178.4(11) . . . . ?
C011 C013 C02K N00M -178.1(5) . . . . ?
C011 C013 C02K C02A -0.4(9) . . . . ?
C011 C01U C02S C02A -2.3(9) . . . . ?
C011 C01U C02S C033 170.1(7) . . . . ?
C012 O009 C01A C01N 177.0(5) . . . . ?
C012 C015 C01S O00C 179.2(5) . . . . ?
C012 C015 C01S C01M -1.2(8) . . . . ?
C013 C011 C01U O00J -179.1(5) . . . . ?
C013 C011 C01U C02S 1.3(9) . . . . ?
C014 C016 C02C N00P -178.9(5) . . . . ?
C014 C016 C02C C01I 2.0(8) . . . . ?
C014 C01J C01O C01I -1.8(8) . . . . ?
C014 C01J C01O C02R -178.4(6) . . . . ?
C015 C012 C027 N00E -175.5(5) . . . . ?
C015 C012 C027 C01W 0.9(8) . . . . ?
C016 C014 C01J O00F 178.3(5) . . . . ?
C016 C014 C01J C01O -0.8(8) . . . . ?
C017 C01F C02H N00Q 177.9(5) . . . . ?
C017 C01F C02H C02Q 0.7(8) . . . . ?
O018 C03T C03U C03V -179.6(10) . . . . ?
C019 O005 C01G C02E 172.6(5) . . . . ?
C019 C01C C01X O00I -175.2(5) . . . . ?
C019 C01C C01X C02M 4.6(8) . . . . ?
C019 C02B C02F C02M 8.9(10) . . . . ?
C01A O009 C012 C015 -1.6(8) . . . . ?
C01A O009 C012 C027 179.1(5) . . . . ?
C01B C01E C023 C026 1.2(9) . . . . ?
C01B C01E C023 C037 179.4(7) . . . . ?
C01B C01K C02N N00R 178.5(5) . . . . ?
C01B C01K C02N C026 0.7(9) . . . . ?
C01C C019 C02B N00S 171.7(5) . . . . ?
C01C C019 C02B C02F -6.5(9) . . . . ?
C01C C01X C02M C02F -2.6(8) . . . . ?
C01C C01X C02M C02W 173.8(6) . . . . ?
C01D O008 C013 C011 2.9(8) . . . . ?
C01D O008 C013 C02K -174.2(5) . . . . ?
C01E O00H C01R C028 -157.4(6) . . . . ?
C01E C01B C01K O00N 177.5(6) . . . . ?
C01E C01B C01K C02N 0.9(9) . . . . ?
C01E C023 C026 C02N 0.3(10) . . . . ?
C01E C023 C037 N00P 10.1(12) . . . . ?
C01E C023 C037 O02O -173.3(9) . . . . ?
C01F C017 C01T O00O 177.4(5) . . . . ?
C01F C017 C01T C01P -1.0(8) . . . . ?
C01F C02H C02Q C01P 0.1(10) . . . . ?
C01G O005 C019 C01C 15.0(8) . . . . ?
C01G O005 C019 C02B -166.6(5) . . . . ?
C01I C01O C02R N00E 176.0(5) . . . . ?
C01I C01O C02R O00W -2.8(10) . . . . ?
C01J C014 C016 O00G -178.9(6) . . . . ?
C01J C014 C016 C02C 0.8(8) . . . . ?
C01J C01O C02R N00E -7.7(9) . . . . ?
C01J C01O C02R O00W 173.5(6) . . . . ?
C01K O00N C01Z C029 177.1(5) . . . . ?
C01K C01B C01E O00H 178.8(6) . . . . ?
C01K C01B C01E C023 -1.9(9) . . . . ?
C01L C01L C02D C02U -179.7(7) 3_666 . . . ?
C01L C01L C02P C02L -178.8(7) 3_666 . . . ?
C01L C02D C02U N00X -2.6(10) . . . . ?
C01M C01W C027 N00E 174.3(6) . . . . ?
C01M C01W C027 C012 -1.6(10) . . . . ?
C01N O007 C01Q C01V -175.8(5) . . . . ?
C01O C01I C02C N00P 175.4(6) . . . . ?
C01O C01I C02C C016 -5.6(10) . . . . ?
C01Q O007 C01N C01A -176.7(5) . . . . ?
C01Q C01V C022 C02Y 178.2(6) . . . . ?
C01Q C01V C022 C032 -56.5(8) . . . . ?
C01R O00H C01E C01B -12.8(9) . . . . ?
C01R O00H C01E C023 167.9(6) . . . . ?
C01S O00C C02X C036 -177.4(6) . . . . ?
C01S C01M C01W C027 0.8(9) . . . . ?
C01S C01M C034 N00M 5.9(10) . . . . ?
C01S C01M C034 O010 -168.8(7) . . . . ?
C01T C017 C01F O00D 179.4(5) . . . . ?
C01T C017 C01F C02H -0.2(8) . . . . ?
C01T C01P C02Q C02H -1.3(10) . . . . ?
C01T C01P C035 N00R 10.3(9) . . . . ?
C01T C01P C035 O00V -172.5(6) . . . . ?
C01U C011 C013 O008 -176.9(6) . . . . ?
C01U C011 C013 C02K 0.1(9) . . . . ?
C01U C02S C033 N00S 17.0(11) . . . . ?
C01U C02S C033 O00Z -164.7(8) . . . . ?
C01W C01M C01S O00C -179.8(5) . . . . ?
C01W C01M C01S C015 0.6(8) . . . . ?
C01W C01M C034 N00M 178.3(6) . . . . ?
C01W C01M C034 O010 3.6(11) . . . . ?
C01X O00I C020 C02J 173.2(5) . . . . ?
C01X C02M C02W N00Q 29.3(9) . . . . ?
C01X C02M C02W O00T -157.4(6) . . . . ?
C01Y O00O C01T C017 8.9(8) . . . . ?
C01Y O00O C01T C01P -172.7(5) . . . . ?
C01Z O00N C01K C01B 17.1(9) . . . . ?
C01Z O00N C01K C02N -166.3(5) . . . . ?
C020 O00I C01X C01C -0.7(8) . . . . ?
C020 O00I C01X C02M 179.5(5) . . . . ?
C021 O00D C01F C017 2.2(8) . . . . ?
C021 O00D C01F C02H -178.1(5) . . . . ?
C023 C026 C02N N00R -178.9(6) . . . . ?
C023 C026 C02N C01K -1.3(10) . . . . ?
C024 O00G C016 C014 -1.9(8) . . . . ?
C024 O00G C016 C02C 178.4(5) . . . . ?
C025 O00J C01U C011 -1.9(9) . . . . ?
C025 O00J C01U C02S 177.8(6) . . . . ?
C026 C023 C037 N00P -171.7(7) . . . . ?
C026 C023 C037 O02O 4.9(13) . . . . ?
C027 N00E C02R O00W 3.4(9) . . . . ?
C027 N00E C02R C01O -175.4(5) . . . . ?
C027 C012 C015 C01S 0.4(8) . . . . ?
C028 O00Y C02V C03F 179.3(7) . . . . ?
C029 O00K C031 C03C -168.3(7) . . . . ?
C02A C02S C033 N00S -170.5(6) . . . . ?
C02A C02S C033 O00Z 7.8(11) . . . . ?
C02B N00S C033 O00Z -3.5(11) . . . . ?
C02B N00S C033 C02S 175.0(6) . . . . ?
C02B C019 C01C C01X -0.2(8) . . . . ?
C02B C02F C02M C01X -4.4(10) . . . . ?
C02B C02F C02M C02W 178.8(6) . . . . ?
C02C N00P C037 C023 176.0(6) . . . . ?
C02C N00P C037 O02O -0.6(13) . . . . ?
C02C C01I C01O C01J 5.5(10) . . . . ?
C02C C01I C01O C02R -177.8(6) . . . . ?
C02D C01L C02P C02L 2.4(10) . . . . ?
C02E O00A C02G C02I 175.7(6) . . . . ?
C02F C02M C02W N00Q -154.3(6) . . . . ?
C02F C02M C02W O00T 19.1(10) . . . . ?
C02G O00A C02E C01G -63.6(8) . . . . ?
C02G C02I C02T C03L 173.6(7) . . . . ?
C02G C02I C02T C03M -60.4(9) . . . . ?
C02H N00Q C02W O00T -6.8(9) . . . . ?
C02H N00Q C02W C02M 166.6(5) . . . . ?
C02J O018 C03T C03U 170.1(8) . . . . ?
C02K N00M C034 O010 5.6(11) . . . . ?
C02K N00M C034 C01M -169.0(5) . . . . ?
C02K C02A C02S C01U 2.1(10) . . . . ?
C02K C02A C02S C033 -171.3(7) . . . . ?
C02L N00X C02U C02D 4.4(9) . . . . ?
C02L N00X C030 C03D -101.5(8) . . . . ?
C02N N00R C035 O00V -6.2(10) . . . . ?
C02N N00R C035 C01P 171.1(5) . . . . ?
C02P C01L C02D C02U -0.9(10) . . . . ?
C02Q C01P C01T O00O -176.7(5) . . . . ?
C02Q C01P C01T C017 1.7(8) . . . . ?
C02Q C01P C035 N00R -170.2(6) . . . . ?
C02Q C01P C035 O00V 7.0(10) . . . . ?
C02R N00E C027 C012 166.3(5) . . . . ?
C02R N00E C027 C01W -9.6(9) . . . . ?
C02S C02A C02K N00M 176.7(6) . . . . ?
C02S C02A C02K C013 -0.8(11) . . . . ?
C02U N00X C02L C02P -2.9(10) . . . . ?
C02U N00X C030 C03D 78.8(8) . . . . ?
C02V O00Y C028 C01R -173.7(6) . . . . ?
C02V C03F C03P C03I -178.0(11) . . . . ?
C02V C03F C03P C03R 25(2) . . . . ?
C02W N00Q C02H C01F 166.1(5) . . . . ?
C02W N00Q C02H C02Q -17.0(9) . . . . ?
C02X O00C C01S C015 -29.5(8) . . . . ?
C02X O00C C01S C01M 150.9(5) . . . . ?
C02Z O00F C01J C014 2.4(9) . . . . ?
C02Z O00F C01J C01O -178.6(6) . . . . ?
C030 N00X C02L C02P 177.4(7) . . . . ?
C030 N00X C02U C02D -175.9(6) . . . . ?
C030 C03D C03K C03J -66.5(11) . . . . ?
C031 O00K C029 C01Z 172.5(6) . . . . ?
C033 N00S C02B C019 -176.5(6) . . . . ?
C033 N00S C02B C02F 1.5(10) . . . . ?
C034 N00M C02K C013 -172.7(6) . . . . ?
C034 N00M C02K C02A 9.8(10) . . . . ?
C034 C01M C01S O00C -6.9(9) . . . . ?
C034 C01M C01S C015 173.5(6) . . . . ?
C034 C01M C01W C027 -172.4(7) . . . . ?
C035 N00R C02N C01K 167.0(6) . . . . ?
C035 N00R C02N C026 -15.4(9) . . . . ?
C035 C01P C01T O00O 2.8(9) . . . . ?
C035 C01P C01T C017 -178.8(6) . . . . ?
C035 C01P C02Q C02H 179.1(7) . . . . ?
C036 O00U C03G C03O -170.3(8) . . . . ?
C037 N00P C02C C016 166.5(7) . . . . ?
C037 N00P C02C C01I -14.5(10) . . . . ?
C037 C023 C026 C02N -178.1(7) . . . . ?
C039 C038 C03C C031 41.5(11) . . . . ?
C03A C038 C03C C031 168.6(7) . . . . ?
C03B C03E C03H C03J -179.6(7) . . . . ?
C03E C03H C03J C03K -178.0(7) . . . . ?
C03G O00U C036 C02X -66.6(10) . . . . ?
C03H C03J C03K C03D -171.9(8) . . . . ?
C03Q C03B C03E C03H -178.8(7) . . . . ?
C03T O018 C02J C020 -172.1(7) . . . . ?
C03T C03U C03V C03S 175.5(10) . . . . ?
C03T C03U C03V C03Y -57.7(14) . . . . ?
C03W C03N C03O C03G 71.2(13) . . . . ?
C03X C03N C03O C03G -162.8(11) . . . . ?
